data_4084144
loop_
_publ_author_name
'Kure, Bunsho'
'Sano, Mikie'
'Nakajima, Takayuki'
'Tanase, Tomoaki'

_publ_section_title
;
 Systematic Heterodinuclear Complexes with MM&#x2032;(\m-meppp) Centers
 That Tune the Properties of a Nesting Hydride (M = Ni, Pd, Pt; M&#x2032;
 = Rh, Ir; H2meppp =meso-1,3-Bis[(mercaptoethyl)phenylphosphino]propane)
;
_journal_issue 15
_journal_name_full Organometallics
_journal_page_first 3950
_journal_paper_doi 10.1021/om500410f
_journal_volume 33
_journal_year 2014
_chemical_formula_moiety 'C37 H45 N O3.50 P2 Pt Rh S2'
_chemical_formula_sum 'C37 H45 N O3.5 P2 Pt Rh S2'
_chemical_formula_weight 983.83
_space_group_IT_number 14
_symmetry_cell_setting monoclinic
_symmetry_Int_Tables_number 14
_symmetry_space_group_name_Hall '-P 2ybc'
_symmetry_space_group_name_H-M 'P 1 21/c 1'
_atom_sites_solution_hydrogens geom
_atom_sites_solution_primary direct
_atom_sites_solution_secondary difmap
_cell_angle_alpha 90.0000
_cell_angle_beta 105.899(3)
_cell_angle_gamma 90.0000
_cell_formula_units_Z 8
_cell_length_a 26.045(7)
_cell_length_b 15.927(4)
_cell_length_c 18.629(5)
_cell_measurement_reflns_used 18812
_cell_measurement_temperature 153
_cell_measurement_theta_max 27.52
_cell_measurement_theta_min 3.00
_cell_volume 7432(3)
_computing_cell_refinement CrystalClear
_computing_data_collection 'CrystalClear (Rigaku Inc., 2008)'
_computing_data_reduction CrystalClear
_computing_molecular_graphics 'CrystalStructure 4.0'
_computing_publication_material 'CrystalStructure 4.0 (Rigaku, 2010)'
_computing_structure_refinement 'SHELXL97 (Sheldrick, 2008)'
_computing_structure_solution SIR97
_diffrn_ambient_temperature 153
_diffrn_detector_area_resol_mean 7.111
_diffrn_measured_fraction_theta_full 0.983
_diffrn_measured_fraction_theta_max 0.983
_diffrn_measurement_device_type 'Rigaku Saturn724'
_diffrn_measurement_method \w
_diffrn_radiation_type 'Mo K\a'
_diffrn_radiation_wavelength 0.71075
_diffrn_reflns_av_R_equivalents 0.0380
_diffrn_reflns_limit_h_max 33
_diffrn_reflns_limit_h_min -33
_diffrn_reflns_limit_k_max 20
_diffrn_reflns_limit_k_min -20
_diffrn_reflns_limit_l_max 24
_diffrn_reflns_limit_l_min -22
_diffrn_reflns_number 66275
_diffrn_reflns_theta_full 27.55
_diffrn_reflns_theta_max 27.54
_diffrn_standards_number 0
_exptl_absorpt_coefficient_mu 4.425
_exptl_absorpt_correction_T_max 0.802
_exptl_absorpt_correction_T_min 0.661
_exptl_absorpt_correction_type multi-scan
_exptl_absorpt_process_details 'REQAB (Rigaku, 1998)'
_exptl_crystal_colour yellow
_exptl_crystal_density_diffrn 1.758
_exptl_crystal_density_method 'not measured'
_exptl_crystal_description platelet
_exptl_crystal_F_000 3896.00
_exptl_crystal_size_max 0.100
_exptl_crystal_size_mid 0.100
_exptl_crystal_size_min 0.050
_refine_diff_density_max 7.590
_refine_diff_density_min -1.480
_refine_ls_extinction_method none
_refine_ls_goodness_of_fit_ref 1.107
_refine_ls_hydrogen_treatment constr
_refine_ls_number_parameters 856
_refine_ls_number_reflns 16859
_refine_ls_number_restraints 0
_refine_ls_R_factor_gt 0.0478
_refine_ls_shift/su_max 0.002
_refine_ls_structure_factor_coef Fsqd
_refine_ls_weighting_details 'w = 1/[\s^2^(Fo^2^)+(0.0771P)^2^+0.0000P] where P=(Fo^2^+2Fc^2^)/3'
_refine_ls_weighting_scheme calc
_refine_ls_wR_factor_ref 0.1233
_reflns_number_gt 14162
_reflns_number_total 16859
_reflns_threshold_expression F^2^>2.0\s(F^2^)
_cod_data_source_file om500410f_si_003.cif
_cod_data_source_block complex[10c]NO3
_cod_depositor_comments 'Adding full bibliography for 4084138--4084152.cif.'
_cod_original_cell_volume 7432(4)
_cod_original_formula_sum 'C37 H45 N O3.50 P2 Pt Rh S2'
_cod_database_code 4084144

loop_
_symmetry_equiv_pos_site_id
_symmetry_equiv_pos_as_xyz
1 +X,+Y,+Z
2 -X,1/2+Y,1/2-Z
3 -X,-Y,-Z
4 +X,1/2-Y,1/2+Z

loop_
_atom_site_label
_atom_site_type_symbol
_atom_site_fract_x
_atom_site_fract_y
_atom_site_fract_z
_atom_site_U_iso_or_equiv
_atom_site_adp_type
_atom_site_occupancy
_atom_site_symmetry_multiplicity
_atom_site_calc_flag
_atom_site_refinement_flags
Pt1 Pt 0.177547(6) 0.037769(10) 0.422553(10) 0.02348(6) Uani 1.0 4 d .
Pt2 Pt 0.315067(7) -0.190164(11) 0.090812(11) 0.02718(7) Uani 1.0 4 d .
Rh1 Rh 0.056745(13) 0.01850(2) 0.30493(2) 0.02229(9) Uani 1.0 4 d .
Rh2 Rh 0.433891(14) -0.20653(2) 0.21246(2) 0.02966(10) Uani 1.0 4 d .
S1 S 0.09412(4) 0.00013(7) 0.43738(7) 0.0274(3) Uani 1.0 4 d .
S2 S 0.14592(4) -0.02036(7) 0.30302(7) 0.0268(3) Uani 1.0 4 d .
S3 S 0.39915(5) -0.22785(8) 0.07998(8) 0.0331(3) Uani 1.0 4 d .
S4 S 0.34399(5) -0.24729(8) 0.21165(8) 0.0327(3) Uani 1.0 4 d .
P1 P 0.19231(5) 0.11230(7) 0.52818(7) 0.0257(3) Uani 1.0 4 d .
P2 P 0.24523(4) 0.09457(7) 0.38683(7) 0.0257(3) Uani 1.0 4 d .
P3 P 0.30331(5) -0.11600(8) -0.01426(7) 0.0289(3) Uani 1.0 4 d .
P4 P 0.24517(5) -0.13403(7) 0.12108(7) 0.0268(3) Uani 1.0 4 d .
O1 O 0.4239(3) 0.1952(4) -0.0276(4) 0.0870(18) Uani 1.0 4 d .
O2 O 0.3454(2) 0.1654(4) -0.0847(3) 0.0749(15) Uani 1.0 4 d .
O3 O 0.4009(3) 0.0678(4) -0.0623(4) 0.0905(19) Uani 1.0 4 d .
O4 O 0.0733(2) 0.2999(3) 0.5645(4) 0.0739(16) Uani 1.0 4 d .
O5 O 0.12731(19) 0.4052(3) 0.5708(3) 0.0535(11) Uani 1.0 4 d .
O6 O 0.1546(3) 0.2948(3) 0.6388(3) 0.0655(14) Uani 1.0 4 d .
O7 O 0.4969(5) -0.4689(7) 0.4550(7) 0.199(5) Uani 1.0 4 d .
N1 N 0.3905(2) 0.1409(4) -0.0578(3) 0.0479(12) Uani 1.0 4 d .
N2 N 0.1180(3) 0.3337(3) 0.5914(3) 0.0500(13) Uani 1.0 4 d .
C1 C -0.01968(18) 0.0458(3) 0.2252(3) 0.0286(10) Uani 1.0 4 d .
C2 C 0.00974(18) -0.0105(3) 0.1920(3) 0.0257(10) Uani 1.0 4 d .
C3 C 0.01684(17) -0.0884(3) 0.2345(3) 0.0256(10) Uani 1.0 4 d .
C4 C -0.00596(18) -0.0778(3) 0.2945(3) 0.0286(10) Uani 1.0 4 d .
C5 C -0.02777(18) 0.0069(3) 0.2907(3) 0.0281(10) Uani 1.0 4 d .
C6 C -0.0397(2) 0.1294(4) 0.1955(3) 0.0390(12) Uani 1.0 4 d .
C7 C 0.0243(2) 0.0033(4) 0.1211(3) 0.0364(12) Uani 1.0 4 d .
C8 C 0.0434(2) -0.1647(3) 0.2160(3) 0.0333(11) Uani 1.0 4 d .
C9 C -0.0078(2) -0.1426(4) 0.3520(3) 0.0388(12) Uani 1.0 4 d .
C10 C -0.0576(2) 0.0439(4) 0.3411(3) 0.0383(13) Uani 1.0 4 d .
C11 C 0.08288(18) 0.0938(3) 0.4887(3) 0.0312(11) Uani 1.0 4 d .
C12 C 0.13013(19) 0.1078(4) 0.5568(3) 0.0314(11) Uani 1.0 4 d .
C13 C 0.2053(2) 0.2220(3) 0.5114(3) 0.0322(11) Uani 1.0 4 d .
C14 C 0.25359(19) 0.2343(3) 0.4802(3) 0.0318(11) Uani 1.0 4 d .
C15 C 0.24573(19) 0.2069(3) 0.3999(3) 0.0299(10) Uani 1.0 4 d .
C16 C 0.23070(17) 0.0757(4) 0.2863(3) 0.0319(11) Uani 1.0 4 d .
C17 C 0.17087(18) 0.0604(4) 0.2518(3) 0.0313(11) Uani 1.0 4 d .
C18 C 0.24393(18) 0.0812(3) 0.6108(3) 0.0307(10) Uani 1.0 4 d .
C19 C 0.2487(2) 0.1221(4) 0.6781(3) 0.0379(12) Uani 1.0 4 d .
C20 C 0.2878(3) 0.0972(4) 0.7423(3) 0.0433(14) Uani 1.0 4 d .
C21 C 0.3220(3) 0.0321(4) 0.7376(4) 0.0489(16) Uani 1.0 4 d .
C22 C 0.3173(3) -0.0089(5) 0.6719(4) 0.0552(17) Uani 1.0 4 d .
C23 C 0.2781(3) 0.0149(4) 0.6075(4) 0.0435(13) Uani 1.0 4 d .
C24 C 0.31297(18) 0.0563(4) 0.4256(3) 0.0313(11) Uani 1.0 4 d .
C25 C 0.35709(19) 0.1102(4) 0.4411(3) 0.0367(12) Uani 1.0 4 d .
C26 C 0.4085(2) 0.0765(5) 0.4681(4) 0.0488(15) Uani 1.0 4 d .
C27 C 0.4155(3) -0.0078(5) 0.4801(4) 0.0570(18) Uani 1.0 4 d .
C28 C 0.3716(3) -0.0612(5) 0.4650(4) 0.0549(17) Uani 1.0 4 d .
C29 C 0.3200(3) -0.0292(4) 0.4375(4) 0.0427(13) Uani 1.0 4 d .
C30 C 0.07770(17) 0.1410(3) 0.3158(3) 0.0257(9) Uani 1.0 4 d .
C31 C 0.08934(19) 0.2128(3) 0.3210(3) 0.0311(11) Uani 1.0 4 d .
C32 C 0.10667(18) 0.2990(3) 0.3298(3) 0.0276(10) Uani 1.0 4 d .
C33 C 0.09831(18) 0.3501(3) 0.3865(3) 0.0291(10) Uani 1.0 4 d .
C34 C 0.11650(19) 0.4308(3) 0.3961(3) 0.0311(11) Uani 1.0 4 d .
C35 C 0.1439(2) 0.4637(3) 0.3489(3) 0.0338(12) Uani 1.0 4 d .
C36 C 0.15325(19) 0.4150(3) 0.2925(3) 0.0339(11) Uani 1.0 4 d .
C37 C 0.13438(19) 0.3337(3) 0.2818(3) 0.0326(11) Uani 1.0 4 d .
C38 C 0.5085(2) -0.1776(4) 0.2949(3) 0.0373(12) Uani 1.0 4 d .
C39 C 0.48147(19) -0.2399(4) 0.3236(3) 0.0361(12) Uani 1.0 4 d .
C40 C 0.4765(2) -0.3146(4) 0.2781(4) 0.0434(14) Uani 1.0 4 d .
C41 C 0.4998(3) -0.2955(5) 0.2198(4) 0.0529(17) Uani 1.0 4 d .
C42 C 0.5187(2) -0.2095(4) 0.2292(4) 0.0439(14) Uani 1.0 4 d .
C43 C 0.5263(3) -0.0933(4) 0.3290(4) 0.064(2) Uani 1.0 4 d .
C44 C 0.4666(3) -0.2333(5) 0.3964(4) 0.0573(17) Uani 1.0 4 d .
C45 C 0.4527(3) -0.3962(4) 0.2923(5) 0.071(3) Uani 1.0 4 d .
C46 C 0.5044(3) -0.3548(6) 0.1584(5) 0.085(3) Uani 1.0 4 d .
C47 C 0.5475(3) -0.1628(6) 0.1815(4) 0.076(3) Uani 1.0 4 d .
C48 C 0.41237(19) -0.1362(4) 0.0287(3) 0.0382(12) Uani 1.0 4 d .
C49 C 0.3661(2) -0.1214(4) -0.0405(3) 0.0369(12) Uani 1.0 4 d .
C50 C 0.2920(2) -0.0061(3) 0.0028(3) 0.0361(12) Uani 1.0 4 d .
C51 C 0.24220(19) 0.0084(3) 0.0301(3) 0.0318(11) Uani 1.0 4 d .
C52 C 0.24591(19) -0.0208(3) 0.1102(3) 0.0297(10) Uani 1.0 4 d .
C53 C 0.25530(19) -0.1579(3) 0.2203(3) 0.0326(11) Uani 1.0 4 d .
C54 C 0.3144(2) -0.1690(4) 0.2608(3) 0.0358(11) Uani 1.0 4 d .
C55 C 0.25216(18) -0.1452(3) -0.0982(3) 0.0311(11) Uani 1.0 4 d .
C56 C 0.2488(3) -0.1040(4) -0.1655(3) 0.0410(13) Uani 1.0 4 d .
C57 C 0.2100(3) -0.1265(4) -0.2298(4) 0.0455(14) Uani 1.0 4 d .
C58 C 0.1738(3) -0.1896(4) -0.2280(4) 0.0474(16) Uani 1.0 4 d .
C59 C 0.1773(3) -0.2312(4) -0.1616(4) 0.0483(15) Uani 1.0 4 d .
C60 C 0.2160(2) -0.2094(4) -0.0971(3) 0.0377(12) Uani 1.0 4 d .
C61 C 0.17789(19) -0.1706(3) 0.0779(3) 0.0303(10) Uani 1.0 4 d .
C62 C 0.1346(2) -0.1163(4) 0.0545(3) 0.0366(12) Uani 1.0 4 d .
C63 C 0.0832(2) -0.1499(4) 0.0228(4) 0.0443(14) Uani 1.0 4 d .
C64 C 0.0760(3) -0.2349(5) 0.0160(4) 0.0555(18) Uani 1.0 4 d .
C65 C 0.1186(3) -0.2890(4) 0.0379(4) 0.0512(16) Uani 1.0 4 d .
C66 C 0.1699(3) -0.2568(4) 0.0687(4) 0.0422(13) Uani 1.0 4 d .
C67 C 0.41140(18) -0.0827(4) 0.2019(3) 0.0320(11) Uani 1.0 4 d .
C68 C 0.4009(2) -0.0143(4) 0.1962(3) 0.0352(11) Uani 1.0 4 d .
C69 C 0.38587(19) 0.0745(3) 0.1869(3) 0.0338(11) Uani 1.0 4 d .
C70 C 0.39617(19) 0.1229(4) 0.1302(3) 0.0360(12) Uani 1.0 4 d .
C71 C 0.3801(2) 0.2054(4) 0.1197(3) 0.0380(12) Uani 1.0 4 d .
C72 C 0.3534(2) 0.2429(4) 0.1648(4) 0.0433(13) Uani 1.0 4 d .
C73 C 0.3439(2) 0.1950(4) 0.2229(4) 0.0440(14) Uani 1.0 4 d .
C74 C 0.3592(2) 0.1140(4) 0.2338(3) 0.0384(12) Uani 1.0 4 d .
H6A H -0.0640 0.1231 0.1453 0.0468 Uiso 1.0 4 calc R
H6B H -0.0095 0.1651 0.1931 0.0468 Uiso 1.0 4 calc R
H6C H -0.0587 0.1555 0.2284 0.0468 Uiso 1.0 4 calc R
H7A H 0.0460 0.0543 0.1253 0.0436 Uiso 1.0 4 calc R
H7B H -0.0083 0.0097 0.0800 0.0436 Uiso 1.0 4 calc R
H7C H 0.0447 -0.0450 0.1113 0.0436 Uiso 1.0 4 calc R
H8A H 0.0182 -0.2117 0.2065 0.0400 Uiso 1.0 4 calc R
H8B H 0.0743 -0.1786 0.2578 0.0400 Uiso 1.0 4 calc R
H8C H 0.0554 -0.1541 0.1713 0.0400 Uiso 1.0 4 calc R
H9A H 0.0286 -0.1592 0.3787 0.0466 Uiso 1.0 4 calc R
H9B H -0.0276 -0.1918 0.3274 0.0466 Uiso 1.0 4 calc R
H9C H -0.0257 -0.1191 0.3874 0.0466 Uiso 1.0 4 calc R
H10A H -0.0349 0.0434 0.3926 0.0460 Uiso 1.0 4 calc R
H10B H -0.0899 0.0107 0.3378 0.0460 Uiso 1.0 4 calc R
H10C H -0.0677 0.1019 0.3259 0.0460 Uiso 1.0 4 calc R
H11A H 0.0781 0.1435 0.4556 0.0375 Uiso 1.0 4 calc R
H11B H 0.0499 0.0864 0.5047 0.0375 Uiso 1.0 4 calc R
H12A H 0.1322 0.0615 0.5929 0.0377 Uiso 1.0 4 calc R
H12B H 0.1253 0.1611 0.5816 0.0377 Uiso 1.0 4 calc R
H13A H 0.1733 0.2460 0.4758 0.0387 Uiso 1.0 4 calc R
H13B H 0.2115 0.2534 0.5589 0.0387 Uiso 1.0 4 calc R
H14A H 0.2633 0.2946 0.4842 0.0382 Uiso 1.0 4 calc R
H14B H 0.2842 0.2028 0.5121 0.0382 Uiso 1.0 4 calc R
H15A H 0.2747 0.2313 0.3814 0.0359 Uiso 1.0 4 calc R
H15B H 0.2115 0.2301 0.3691 0.0359 Uiso 1.0 4 calc R
H16A H 0.2422 0.1249 0.2621 0.0383 Uiso 1.0 4 calc R
H16B H 0.2511 0.0262 0.2773 0.0383 Uiso 1.0 4 calc R
H17A H 0.1646 0.0428 0.1992 0.0375 Uiso 1.0 4 calc R
H17B H 0.1511 0.1133 0.2525 0.0375 Uiso 1.0 4 calc R
H19 H 0.2253 0.1671 0.6806 0.0454 Uiso 1.0 4 calc R
H20 H 0.2908 0.1246 0.7886 0.0520 Uiso 1.0 4 calc R
H21 H 0.3491 0.0157 0.7808 0.0587 Uiso 1.0 4 calc R
H22 H 0.3408 -0.0539 0.6698 0.0662 Uiso 1.0 4 calc R
H23 H 0.2748 -0.0139 0.5618 0.0522 Uiso 1.0 4 calc R
H25 H 0.3523 0.1690 0.4334 0.0440 Uiso 1.0 4 calc R
H26 H 0.4387 0.1126 0.4781 0.0585 Uiso 1.0 4 calc R
H27 H 0.4505 -0.0301 0.4988 0.0683 Uiso 1.0 4 calc R
H28 H 0.3768 -0.1198 0.4735 0.0659 Uiso 1.0 4 calc R
H29 H 0.2900 -0.0658 0.4270 0.0512 Uiso 1.0 4 calc R
H33 H 0.0795 0.3280 0.4193 0.0349 Uiso 1.0 4 calc R
H34 H 0.1103 0.4642 0.4351 0.0373 Uiso 1.0 4 calc R
H35 H 0.1563 0.5200 0.3553 0.0406 Uiso 1.0 4 calc R
H36 H 0.1728 0.4376 0.2608 0.0406 Uiso 1.0 4 calc R
H37 H 0.1401 0.3011 0.2420 0.0391 Uiso 1.0 4 calc R
H43A H 0.5505 -0.1011 0.3791 0.0763 Uiso 1.0 4 calc R
H43B H 0.4951 -0.0608 0.3323 0.0763 Uiso 1.0 4 calc R
H43C H 0.5450 -0.0632 0.2978 0.0763 Uiso 1.0 4 calc R
H44A H 0.4433 -0.1846 0.3946 0.0687 Uiso 1.0 4 calc R
H44B H 0.4990 -0.2267 0.4376 0.0687 Uiso 1.0 4 calc R
H44C H 0.4478 -0.2845 0.4040 0.0687 Uiso 1.0 4 calc R
H45A H 0.4798 -0.4404 0.3000 0.0857 Uiso 1.0 4 calc R
H45B H 0.4227 -0.4105 0.2493 0.0857 Uiso 1.0 4 calc R
H45C H 0.4399 -0.3911 0.3369 0.0857 Uiso 1.0 4 calc R
H46A H 0.4687 -0.3725 0.1296 0.1020 Uiso 1.0 4 calc R
H46B H 0.5253 -0.4042 0.1805 0.1020 Uiso 1.0 4 calc R
H46C H 0.5223 -0.3261 0.1254 0.1020 Uiso 1.0 4 calc R
H47A H 0.5835 -0.1482 0.2115 0.0916 Uiso 1.0 4 calc R
H47B H 0.5278 -0.1114 0.1622 0.0916 Uiso 1.0 4 calc R
H47C H 0.5498 -0.1984 0.1396 0.0916 Uiso 1.0 4 calc R
H48A H 0.4174 -0.0861 0.0613 0.0459 Uiso 1.0 4 calc R
H48B H 0.4456 -0.1452 0.0138 0.0459 Uiso 1.0 4 calc R
H49A H 0.3643 -0.1677 -0.0766 0.0443 Uiso 1.0 4 calc R
H49B H 0.3717 -0.0682 -0.0648 0.0443 Uiso 1.0 4 calc R
H50A H 0.3236 0.0160 0.0407 0.0433 Uiso 1.0 4 calc R
H50B H 0.2883 0.0259 -0.0439 0.0433 Uiso 1.0 4 calc R
H51A H 0.2118 -0.0210 -0.0044 0.0382 Uiso 1.0 4 calc R
H51B H 0.2340 0.0692 0.0266 0.0382 Uiso 1.0 4 calc R
H52A H 0.2156 0.0034 0.1257 0.0357 Uiso 1.0 4 calc R
H52B H 0.2792 0.0016 0.1441 0.0357 Uiso 1.0 4 calc R
H53A H 0.2404 -0.1117 0.2440 0.0391 Uiso 1.0 4 calc R
H53B H 0.2358 -0.2100 0.2251 0.0391 Uiso 1.0 4 calc R
H54A H 0.3184 -0.1877 0.3127 0.0429 Uiso 1.0 4 calc R
H54B H 0.3332 -0.1147 0.2626 0.0429 Uiso 1.0 4 calc R
H56 H 0.2733 -0.0604 -0.1672 0.0492 Uiso 1.0 4 calc R
H57 H 0.2082 -0.0984 -0.2754 0.0546 Uiso 1.0 4 calc R
H58 H 0.1468 -0.2042 -0.2719 0.0569 Uiso 1.0 4 calc R
H59 H 0.1529 -0.2751 -0.1603 0.0580 Uiso 1.0 4 calc R
H60 H 0.2180 -0.2383 -0.0518 0.0452 Uiso 1.0 4 calc R
H62 H 0.1397 -0.0573 0.0599 0.0439 Uiso 1.0 4 calc R
H63 H 0.0535 -0.1133 0.0061 0.0531 Uiso 1.0 4 calc R
H64 H 0.0411 -0.2568 -0.0041 0.0666 Uiso 1.0 4 calc R
H65 H 0.1132 -0.3479 0.0322 0.0614 Uiso 1.0 4 calc R
H66 H 0.1995 -0.2940 0.0834 0.0507 Uiso 1.0 4 calc R
H70 H 0.4147 0.0985 0.0980 0.0432 Uiso 1.0 4 calc R
H71 H 0.3877 0.2368 0.0805 0.0455 Uiso 1.0 4 calc R
H72 H 0.3416 0.2995 0.1570 0.0520 Uiso 1.0 4 calc R
H73 H 0.3262 0.2203 0.2556 0.0528 Uiso 1.0 4 calc R
H74 H 0.3518 0.0833 0.2736 0.0461 Uiso 1.0 4 calc R

loop_
_atom_site_aniso_label
_atom_site_aniso_U_11
_atom_site_aniso_U_22
_atom_site_aniso_U_33
_atom_site_aniso_U_12
_atom_site_aniso_U_13
_atom_site_aniso_U_23
Pt1 0.02378(10) 0.02283(10) 0.02389(11) -0.00066(6) 0.00663(7) -0.00032(6)
Pt2 0.02514(10) 0.02477(10) 0.03237(12) 0.00088(6) 0.00911(8) -0.00233(7)
Rh1 0.02260(17) 0.01985(17) 0.0248(2) -0.00206(12) 0.00704(14) -0.00056(13)
Rh2 0.02552(19) 0.02687(19) 0.0359(3) 0.00149(13) 0.00732(16) -0.00025(15)
S1 0.0284(6) 0.0276(6) 0.0268(7) -0.0044(4) 0.0086(5) 0.0010(5)
S2 0.0251(6) 0.0276(6) 0.0280(7) -0.0005(4) 0.0079(5) -0.0049(5)
S3 0.0267(6) 0.0333(7) 0.0398(8) 0.0036(5) 0.0098(5) -0.0064(6)
S4 0.0303(6) 0.0292(6) 0.0388(8) 0.0019(5) 0.0098(5) 0.0041(5)
P1 0.0280(6) 0.0261(6) 0.0232(6) -0.0008(5) 0.0076(5) -0.0009(5)
P2 0.0239(6) 0.0275(6) 0.0267(7) -0.0010(5) 0.0087(5) -0.0019(5)
P3 0.0283(6) 0.0295(6) 0.0311(7) -0.0001(5) 0.0115(5) -0.0023(5)
P4 0.0256(6) 0.0251(6) 0.0318(7) -0.0001(5) 0.0111(5) -0.0007(5)
O1 0.091(5) 0.107(5) 0.072(4) -0.036(4) 0.037(4) -0.027(4)
O2 0.065(4) 0.096(4) 0.063(4) 0.021(3) 0.016(3) -0.003(3)
O3 0.122(5) 0.046(3) 0.126(6) 0.010(3) 0.072(5) 0.015(4)
O4 0.068(4) 0.054(3) 0.108(5) -0.018(3) 0.040(3) -0.017(3)
O5 0.086(4) 0.040(3) 0.040(3) -0.016(2) 0.027(3) -0.0015(19)
O6 0.105(4) 0.052(3) 0.045(3) 0.025(3) 0.029(3) -0.001(3)
O7 0.253(13) 0.173(11) 0.206(13) 0.005(9) 0.124(11) 0.018(9)
N1 0.049(3) 0.054(4) 0.045(3) 0.003(3) 0.021(3) 0.001(3)
N2 0.079(4) 0.038(3) 0.046(3) -0.001(3) 0.039(3) -0.008(3)
C1 0.026(3) 0.024(3) 0.035(3) -0.0005(17) 0.007(2) 0.0042(19)
C2 0.028(3) 0.020(2) 0.028(3) -0.0025(17) 0.0067(19) 0.0007(18)
C3 0.022(2) 0.019(2) 0.033(3) -0.0056(16) 0.0042(18) -0.0023(18)
C4 0.027(3) 0.025(3) 0.033(3) -0.0052(17) 0.0073(19) 0.0027(19)
C5 0.025(3) 0.033(3) 0.026(3) -0.0013(18) 0.0077(19) -0.003(2)
C6 0.043(3) 0.032(3) 0.039(4) 0.012(3) 0.007(3) 0.001(3)
C7 0.040(3) 0.039(3) 0.032(3) 0.004(3) 0.013(3) 0.005(3)
C8 0.037(3) 0.024(3) 0.035(3) -0.0009(19) 0.004(3) -0.005(2)
C9 0.035(3) 0.041(3) 0.040(4) -0.006(3) 0.009(3) 0.009(3)
C10 0.028(3) 0.051(4) 0.037(4) -0.000(2) 0.011(3) -0.007(3)
C11 0.032(3) 0.038(3) 0.031(3) -0.001(2) 0.020(2) -0.004(2)
C12 0.033(3) 0.036(3) 0.029(3) -0.0000(19) 0.014(2) -0.004(2)
C13 0.040(3) 0.032(3) 0.025(3) 0.002(2) 0.010(2) -0.002(2)
C14 0.038(3) 0.026(3) 0.031(3) -0.0036(19) 0.009(2) -0.003(2)
C15 0.033(3) 0.029(3) 0.030(3) -0.0010(18) 0.012(2) 0.001(2)
C16 0.025(3) 0.043(3) 0.029(3) -0.0050(19) 0.0079(19) -0.006(3)
C17 0.026(3) 0.042(3) 0.028(3) -0.000(2) 0.012(2) -0.003(2)
C18 0.032(3) 0.029(3) 0.030(3) -0.0037(18) 0.006(2) 0.005(2)
C19 0.040(3) 0.039(3) 0.035(3) -0.006(3) 0.011(3) 0.002(3)
C20 0.041(3) 0.056(4) 0.027(3) -0.015(3) 0.000(3) 0.004(3)
C21 0.039(4) 0.060(4) 0.040(4) -0.012(3) -0.001(3) 0.022(3)
C22 0.046(4) 0.058(4) 0.056(5) 0.010(3) 0.005(3) 0.011(4)
C23 0.043(3) 0.043(3) 0.040(4) 0.006(3) 0.005(3) 0.005(3)
C24 0.025(3) 0.039(3) 0.032(3) 0.0043(19) 0.011(2) 0.005(3)
C25 0.029(3) 0.043(3) 0.038(3) -0.005(2) 0.009(3) -0.002(3)
C26 0.026(3) 0.070(5) 0.049(4) -0.001(3) 0.008(3) -0.002(3)
C27 0.031(3) 0.087(5) 0.051(4) 0.015(3) 0.009(3) 0.002(4)
C28 0.055(4) 0.050(4) 0.061(5) 0.023(3) 0.018(4) 0.012(4)
C29 0.043(3) 0.034(3) 0.054(4) 0.004(3) 0.018(3) -0.002(3)
C30 0.026(3) 0.027(3) 0.026(3) 0.0018(17) 0.0106(18) 0.0006(19)
C31 0.031(3) 0.031(3) 0.032(3) -0.0014(19) 0.009(2) -0.001(2)
C32 0.026(3) 0.024(3) 0.032(3) 0.0037(17) 0.0058(19) 0.0019(19)
C33 0.028(3) 0.030(3) 0.029(3) 0.0048(18) 0.0059(19) 0.007(2)
C34 0.036(3) 0.029(3) 0.026(3) 0.0037(19) 0.005(2) -0.004(2)
C35 0.037(3) 0.020(3) 0.040(3) -0.0035(18) 0.004(3) 0.002(2)
C36 0.029(3) 0.031(3) 0.040(3) 0.0010(19) 0.006(2) 0.010(3)
C37 0.036(3) 0.032(3) 0.030(3) 0.005(2) 0.008(2) 0.006(2)
C38 0.029(3) 0.040(3) 0.038(3) -0.004(2) 0.002(3) 0.008(3)
C39 0.028(3) 0.037(3) 0.042(4) 0.002(2) 0.007(3) 0.011(3)
C40 0.029(3) 0.031(3) 0.062(4) 0.006(2) -0.000(3) 0.002(3)
C41 0.032(3) 0.060(4) 0.061(5) 0.022(3) 0.003(3) -0.007(4)
C42 0.025(3) 0.066(4) 0.039(4) 0.000(3) 0.006(3) 0.011(3)
C43 0.078(5) 0.047(4) 0.054(5) -0.024(4) -0.001(4) 0.006(3)
C44 0.049(4) 0.078(5) 0.045(4) 0.002(4) 0.013(3) 0.018(4)
C45 0.055(4) 0.039(4) 0.105(7) 0.001(3) -0.004(4) 0.027(4)
C46 0.068(5) 0.099(6) 0.070(6) 0.054(5) -0.011(4) -0.037(5)
C47 0.035(4) 0.139(8) 0.052(5) -0.003(4) 0.008(3) 0.041(5)
C48 0.031(3) 0.049(3) 0.038(3) -0.005(3) 0.015(3) -0.008(3)
C49 0.035(3) 0.043(3) 0.036(3) -0.000(3) 0.015(3) -0.005(3)
C50 0.047(3) 0.030(3) 0.036(3) -0.006(2) 0.019(3) -0.001(3)
C51 0.038(3) 0.024(3) 0.035(3) -0.0003(19) 0.012(3) -0.001(2)
C52 0.030(3) 0.026(3) 0.036(3) -0.0023(18) 0.015(2) -0.004(2)
C53 0.036(3) 0.030(3) 0.035(3) 0.0011(19) 0.016(3) 0.002(2)
C54 0.039(3) 0.041(3) 0.029(3) 0.003(3) 0.011(3) 0.005(3)
C55 0.028(3) 0.029(3) 0.036(3) 0.0041(18) 0.010(2) -0.005(2)
C56 0.050(4) 0.037(3) 0.039(4) 0.001(3) 0.016(3) -0.004(3)
C57 0.051(4) 0.051(4) 0.034(4) 0.020(3) 0.011(3) -0.003(3)
C58 0.042(4) 0.054(4) 0.043(4) 0.019(3) 0.007(3) -0.014(3)
C59 0.043(4) 0.050(4) 0.051(4) -0.002(3) 0.012(3) -0.014(3)
C60 0.035(3) 0.042(3) 0.035(3) -0.002(3) 0.008(3) -0.006(3)
C61 0.029(3) 0.034(3) 0.031(3) -0.0045(19) 0.014(2) -0.005(2)
C62 0.035(3) 0.039(3) 0.037(3) -0.001(2) 0.013(3) -0.012(3)
C63 0.029(3) 0.064(4) 0.038(4) 0.001(3) 0.006(3) -0.008(3)
C64 0.039(4) 0.083(5) 0.044(4) -0.021(4) 0.011(3) -0.027(4)
C65 0.055(4) 0.045(4) 0.059(4) -0.023(3) 0.024(3) -0.022(3)
C66 0.047(3) 0.032(3) 0.055(4) -0.003(3) 0.024(3) -0.005(3)
C67 0.026(3) 0.043(3) 0.030(3) -0.008(2) 0.012(2) -0.009(3)
C68 0.033(3) 0.043(3) 0.031(3) -0.007(3) 0.012(3) -0.001(3)
C69 0.028(3) 0.032(3) 0.040(3) 0.0000(19) 0.008(2) -0.007(3)
C70 0.033(3) 0.038(3) 0.036(3) -0.007(2) 0.008(3) -0.004(3)
C71 0.040(3) 0.037(3) 0.033(3) 0.002(3) 0.004(3) 0.001(3)
C72 0.036(3) 0.035(3) 0.056(4) 0.002(3) 0.009(3) -0.003(3)
C73 0.034(3) 0.047(4) 0.055(4) 0.000(3) 0.018(3) -0.006(3)
C74 0.039(3) 0.041(3) 0.037(3) -0.002(3) 0.014(3) -0.003(3)

loop_
_atom_type_symbol
_atom_type_description
_atom_type_scat_dispersion_real
_atom_type_scat_dispersion_imag
_atom_type_scat_source
C C 0.0033 0.0016
;
International Tables for Crystallography
(1992, Vol. C, Tables 4.2.6.8 and 6.1.1.4)
;
H H 0.0000 0.0000
;
International Tables for Crystallography
(1992, Vol. C, Table 6.1.1.4)
;
N N 0.0061 0.0033
;
International Tables for Crystallography
(1992, Vol. C, Tables 4.2.6.8 and 6.1.1.4)
;
O O 0.0106 0.0060
;
International Tables for Crystallography
(1992, Vol. C, Tables 4.2.6.8 and 6.1.1.4)
;
P P 0.1023 0.0942
;
International Tables for Crystallography
(1992, Vol. C, Tables 4.2.6.8 and 6.1.1.4)
;
Pt Pt -1.7033 8.3905
;
International Tables for Crystallography
(1992, Vol. C, Tables 4.2.6.8 and 6.1.1.4)
;
Rh Rh -1.1178 0.9187
;
International Tables for Crystallography
(1992, Vol. C, Tables 4.2.6.8 and 6.1.1.4)
;
S S 0.1246 0.1234
;
International Tables for Crystallography
(1992, Vol. C, Tables 4.2.6.8 and 6.1.1.4)
;

loop_
_geom_angle_atom_site_label_1
_geom_angle_atom_site_label_2
_geom_angle_atom_site_label_3
_geom_angle
_geom_angle_publ_flag
S1 Pt1 S2 85.12(5) yes
S1 Pt1 P1 88.48(5) yes
S1 Pt1 P2 165.93(4) yes
S2 Pt1 P1 167.34(4) yes
S2 Pt1 P2 88.72(5) yes
P1 Pt1 P2 95.01(5) yes
S3 Pt2 S4 85.48(5) yes
S3 Pt2 P3 88.10(5) yes
S3 Pt2 P4 166.90(5) yes
S4 Pt2 P3 166.89(5) yes
S4 Pt2 P4 89.01(5) yes
P3 Pt2 P4 94.82(5) yes
S1 Rh1 S2 82.15(5) yes
S1 Rh1 C1 139.50(16) yes
S1 Rh1 C2 158.06(13) yes
S1 Rh1 C3 120.22(13) yes
S1 Rh1 C4 95.01(13) yes
S1 Rh1 C5 103.21(14) yes
S1 Rh1 C30 89.57(13) yes
S2 Rh1 C1 138.17(16) yes
S2 Rh1 C2 102.74(14) yes
S2 Rh1 C3 95.23(13) yes
S2 Rh1 C4 120.79(13) yes
S2 Rh1 C5 158.79(14) yes
S2 Rh1 C30 90.83(14) yes
C1 Rh1 C2 38.27(19) yes
C1 Rh1 C3 63.80(16) yes
C1 Rh1 C4 64.08(17) yes
C1 Rh1 C5 38.7(2) yes
C1 Rh1 C30 92.67(17) yes
C2 Rh1 C3 38.63(17) yes
C2 Rh1 C4 63.94(19) yes
C2 Rh1 C5 64.9(2) yes
C2 Rh1 C30 111.52(17) yes
C3 Rh1 C4 37.1(2) yes
C3 Rh1 C5 64.19(18) yes
C3 Rh1 C30 150.12(18) yes
C4 Rh1 C5 39.00(18) yes
C4 Rh1 C30 148.37(18) yes
C5 Rh1 C30 109.54(18) yes
S3 Rh2 S4 82.23(5) yes
S3 Rh2 C38 140.10(17) yes
S3 Rh2 C39 154.19(15) yes
S3 Rh2 C40 116.42(17) yes
S3 Rh2 C41 92.35(18) yes
S3 Rh2 C42 103.23(17) yes
S3 Rh2 C67 91.15(14) yes
S4 Rh2 C38 137.44(17) yes
S4 Rh2 C39 103.80(15) yes
S4 Rh2 C40 97.57(16) yes
S4 Rh2 C41 124.25(18) yes
S4 Rh2 C42 161.55(18) yes
S4 Rh2 C67 90.40(15) yes
C38 Rh2 C39 37.8(2) yes
C38 Rh2 C40 63.89(19) yes
C38 Rh2 C41 63.9(3) yes
C38 Rh2 C42 38.3(3) yes
C38 Rh2 C67 92.33(19) yes
C39 Rh2 C40 38.4(2) yes
C39 Rh2 C41 63.3(3) yes
C39 Rh2 C42 63.8(3) yes
C39 Rh2 C67 113.60(19) yes
C40 Rh2 C41 37.2(3) yes
C40 Rh2 C42 64.1(3) yes
C40 Rh2 C67 152.0(2) yes
C41 Rh2 C42 38.9(3) yes
C41 Rh2 C67 145.3(3) yes
C42 Rh2 C67 106.9(3) yes
Pt1 S1 Rh1 88.61(5) yes
Pt1 S1 C11 97.98(16) yes
Rh1 S1 C11 110.91(15) yes
Pt1 S2 Rh1 88.50(5) yes
Pt1 S2 C17 97.79(16) yes
Rh1 S2 C17 108.00(16) yes
Pt2 S3 Rh2 88.46(6) yes
Pt2 S3 C48 98.95(18) yes
Rh2 S3 C48 110.56(17) yes
Pt2 S4 Rh2 87.59(6) yes
Pt2 S4 C54 98.43(17) yes
Rh2 S4 C54 110.54(18) yes
Pt1 P1 C12 106.33(16) yes
Pt1 P1 C13 110.65(18) yes
Pt1 P1 C18 120.66(18) yes
C12 P1 C13 107.8(3) yes
C12 P1 C18 104.5(3) yes
C13 P1 C18 106.2(3) yes
Pt1 P2 C15 109.74(19) yes
Pt1 P2 C16 106.19(16) yes
Pt1 P2 C24 120.25(18) yes
C15 P2 C16 107.0(3) yes
C15 P2 C24 107.9(3) yes
C16 P2 C24 104.9(3) yes
Pt2 P3 C49 106.91(18) yes
Pt2 P3 C50 110.2(2) yes
Pt2 P3 C55 120.78(18) yes
C49 P3 C50 106.9(3) yes
C49 P3 C55 104.8(3) yes
C50 P3 C55 106.3(3) yes
Pt2 P4 C52 109.56(19) yes
Pt2 P4 C53 105.62(17) yes
Pt2 P4 C61 120.96(19) yes
C52 P4 C53 108.4(3) yes
C52 P4 C61 108.0(3) yes
C53 P4 C61 103.6(3) yes
O1 N1 O2 116.2(6) yes
O1 N1 O3 124.0(6) yes
O2 N1 O3 119.8(6) yes
O4 N2 O5 120.5(5) yes
O4 N2 O6 120.4(6) yes
O5 N2 O6 119.1(6) yes
Rh1 C1 C2 70.8(3) yes
Rh1 C1 C5 69.7(3) yes
Rh1 C1 C6 126.7(4) yes
C2 C1 C5 108.6(4) yes
C2 C1 C6 125.4(5) yes
C5 C1 C6 126.0(5) yes
Rh1 C2 C1 71.0(3) yes
Rh1 C2 C3 72.6(3) yes
Rh1 C2 C7 128.0(4) yes
C1 C2 C3 107.7(5) yes
C1 C2 C7 126.2(5) yes
C3 C2 C7 125.7(5) yes
Rh1 C3 C2 68.8(3) yes
Rh1 C3 C4 70.8(3) yes
Rh1 C3 C8 126.2(3) yes
C2 C3 C4 108.1(4) yes
C2 C3 C8 124.6(5) yes
C4 C3 C8 127.3(5) yes
Rh1 C4 C3 72.0(3) yes
Rh1 C4 C5 68.4(3) yes
Rh1 C4 C9 125.7(3) yes
C3 C4 C5 108.4(5) yes
C3 C4 C9 125.9(5) yes
C5 C4 C9 125.7(5) yes
Rh1 C5 C1 71.6(3) yes
Rh1 C5 C4 72.6(3) yes
Rh1 C5 C10 125.4(4) yes
C1 C5 C4 107.2(5) yes
C1 C5 C10 125.9(5) yes
C4 C5 C10 126.7(5) yes
S1 C11 C12 110.2(4) yes
P1 C12 C11 109.8(4) yes
P1 C13 C14 113.4(4) yes
C13 C14 C15 115.7(4) yes
P2 C15 C14 114.3(4) yes
P2 C16 C17 110.9(4) yes
S2 C17 C16 111.1(4) yes
P1 C18 C19 120.0(4) yes
P1 C18 C23 120.3(4) yes
C19 C18 C23 119.7(5) yes
C18 C19 C20 120.2(5) yes
C19 C20 C21 119.2(6) yes
C20 C21 C22 120.9(6) yes
C21 C22 C23 120.4(6) yes
C18 C23 C22 119.6(6) yes
P2 C24 C25 121.9(4) yes
P2 C24 C29 117.6(4) yes
C25 C24 C29 120.4(5) yes
C24 C25 C26 119.2(6) yes
C25 C26 C27 120.5(6) yes
C26 C27 C28 120.1(6) yes
C27 C28 C29 120.5(6) yes
C24 C29 C28 119.2(5) yes
Rh1 C30 C31 178.9(4) yes
C30 C31 C32 176.6(5) yes
C31 C32 C33 122.2(5) yes
C31 C32 C37 120.1(5) yes
C33 C32 C37 117.7(5) yes
C32 C33 C34 121.8(5) yes
C33 C34 C35 119.8(5) yes
C34 C35 C36 120.1(5) yes
C35 C36 C37 120.4(6) yes
C32 C37 C36 120.1(5) yes
Rh2 C38 C39 71.0(3) yes
Rh2 C38 C42 69.8(3) yes
Rh2 C38 C43 127.0(4) yes
C39 C38 C42 107.9(5) yes
C39 C38 C43 126.8(6) yes
C42 C38 C43 125.2(6) yes
Rh2 C39 C38 71.3(3) yes
Rh2 C39 C40 72.8(3) yes
Rh2 C39 C44 128.3(4) yes
C38 C39 C40 109.3(6) yes
C38 C39 C44 124.8(5) yes
C40 C39 C44 125.4(6) yes
Rh2 C40 C39 68.7(3) yes
Rh2 C40 C41 70.5(4) yes
Rh2 C40 C45 127.0(4) yes
C39 C40 C41 106.6(5) yes
C39 C40 C45 125.9(7) yes
C41 C40 C45 127.5(6) yes
Rh2 C41 C40 72.3(4) yes
Rh2 C41 C42 68.5(4) yes
Rh2 C41 C46 125.3(5) yes
C40 C41 C42 108.3(6) yes
C40 C41 C46 125.9(6) yes
C42 C41 C46 125.8(7) yes
Rh2 C42 C38 71.9(3) yes
Rh2 C42 C41 72.6(4) yes
Rh2 C42 C47 124.2(4) yes
C38 C42 C41 107.8(6) yes
C38 C42 C47 125.0(6) yes
C41 C42 C47 127.1(7) yes
S3 C48 C49 110.3(4) yes
P3 C49 C48 109.8(4) yes
P3 C50 C51 113.3(4) yes
C50 C51 C52 116.1(4) yes
P4 C52 C51 114.1(4) yes
P4 C53 C54 111.7(4) yes
S4 C54 C53 109.6(4) yes
P3 C55 C56 120.3(4) yes
P3 C55 C60 120.9(4) yes
C56 C55 C60 118.8(5) yes
C55 C56 C57 120.4(6) yes
C56 C57 C58 120.4(6) yes
C57 C58 C59 119.4(6) yes
C58 C59 C60 120.6(6) yes
C55 C60 C59 120.3(6) yes
P4 C61 C62 122.7(4) yes
P4 C61 C66 117.7(4) yes
C62 C61 C66 119.6(5) yes
C61 C62 C63 119.3(5) yes
C62 C63 C64 120.3(6) yes
C63 C64 C65 120.9(6) yes
C64 C65 C66 119.6(6) yes
C61 C66 C65 120.3(5) yes
Rh2 C67 C68 177.5(5) yes
C67 C68 C69 178.3(5) yes
C68 C69 C70 121.5(6) yes
C68 C69 C74 121.3(6) yes
C70 C69 C74 117.1(5) yes
C69 C70 C71 121.4(6) yes
C70 C71 C72 121.1(6) yes
C71 C72 C73 117.6(6) yes
C72 C73 C74 122.1(7) yes
C69 C74 C73 120.6(6) yes
C1 C6 H6A 109.471 no
C1 C6 H6B 109.467 no
C1 C6 H6C 109.463 no
H6A C6 H6B 109.479 no
H6A C6 H6C 109.476 no
H6B C6 H6C 109.472 no
C2 C7 H7A 109.472 no
C2 C7 H7B 109.477 no
C2 C7 H7C 109.466 no
H7A C7 H7B 109.466 no
H7A C7 H7C 109.477 no
H7B C7 H7C 109.469 no
C3 C8 H8A 109.480 no
C3 C8 H8B 109.465 no
C3 C8 H8C 109.471 no
H8A C8 H8B 109.470 no
H8A C8 H8C 109.478 no
H8B C8 H8C 109.463 no
C4 C9 H9A 109.473 no
C4 C9 H9B 109.471 no
C4 C9 H9C 109.479 no
H9A C9 H9B 109.460 no
H9A C9 H9C 109.458 no
H9B C9 H9C 109.485 no
C5 C10 H10A 109.481 no
C5 C10 H10B 109.473 no
C5 C10 H10C 109.475 no
H10A C10 H10B 109.468 no
H10A C10 H10C 109.467 no
H10B C10 H10C 109.462 no
S1 C11 H11A 109.616 no
S1 C11 H11B 109.616 no
C12 C11 H11A 109.630 no
C12 C11 H11B 109.618 no
H11A C11 H11B 108.137 no
P1 C12 H12A 109.692 no
P1 C12 H12B 109.696 no
C11 C12 H12A 109.707 no
C11 C12 H12B 109.697 no
H12A C12 H12B 108.192 no
P1 C13 H13A 108.880 no
P1 C13 H13B 108.877 no
C14 C13 H13A 108.884 no
C14 C13 H13B 108.892 no
H13A C13 H13B 107.707 no
C13 C14 H14A 108.369 no
C13 C14 H14B 108.373 no
C15 C14 H14A 108.366 no
C15 C14 H14B 108.361 no
H14A C14 H14B 107.427 no
P2 C15 H15A 108.685 no
P2 C15 H15B 108.682 no
C14 C15 H15A 108.684 no
C14 C15 H15B 108.677 no
H15A C15 H15B 107.608 no
P2 C16 H16A 109.461 no
P2 C16 H16B 109.462 no
C17 C16 H16A 109.460 no
C17 C16 H16B 109.471 no
H16A C16 H16B 108.063 no
S2 C17 H17A 109.417 no
S2 C17 H17B 109.416 no
C16 C17 H17A 109.420 no
C16 C17 H17B 109.437 no
H17A C17 H17B 108.028 no
C18 C19 H19 119.895 no
C20 C19 H19 119.897 no
C19 C20 H20 120.381 no
C21 C20 H20 120.379 no
C20 C21 H21 119.552 no
C22 C21 H21 119.543 no
C21 C22 H22 119.811 no
C23 C22 H22 119.817 no
C18 C23 H23 120.214 no
C22 C23 H23 120.220 no
C24 C25 H25 120.365 no
C26 C25 H25 120.397 no
C25 C26 H26 119.737 no
C27 C26 H26 119.737 no
C26 C27 H27 119.938 no
C28 C27 H27 119.933 no
C27 C28 H28 119.740 no
C29 C28 H28 119.736 no
C24 C29 H29 120.406 no
C28 C29 H29 120.415 no
C32 C33 H33 119.106 no
C34 C33 H33 119.112 no
C33 C34 H34 120.087 no
C35 C34 H34 120.085 no
C34 C35 H35 119.945 no
C36 C35 H35 119.947 no
C35 C36 H36 119.799 no
C37 C36 H36 119.794 no
C32 C37 H37 119.928 no
C36 C37 H37 119.931 no
C38 C43 H43A 109.469 no
C38 C43 H43B 109.469 no
C38 C43 H43C 109.469 no
H43A C43 H43B 109.470 no
H43A C43 H43C 109.470 no
H43B C43 H43C 109.480 no
C39 C44 H44A 109.474 no
C39 C44 H44B 109.470 no
C39 C44 H44C 109.468 no
H44A C44 H44B 109.472 no
H44A C44 H44C 109.472 no
H44B C44 H44C 109.471 no
C40 C45 H45A 109.474 no
C40 C45 H45B 109.478 no
C40 C45 H45C 109.476 no
H45A C45 H45B 109.471 no
H45A C45 H45C 109.472 no
H45B C45 H45C 109.458 no
C41 C46 H46A 109.459 no
C41 C46 H46B 109.474 no
C41 C46 H46C 109.472 no
H46A C46 H46B 109.472 no
H46A C46 H46C 109.469 no
H46B C46 H46C 109.482 no
C42 C47 H47A 109.474 no
C42 C47 H47B 109.482 no
C42 C47 H47C 109.490 no
H47A C47 H47B 109.462 no
H47A C47 H47C 109.451 no
H47B C47 H47C 109.468 no
S3 C48 H48A 109.591 no
S3 C48 H48B 109.602 no
C49 C48 H48A 109.587 no
C49 C48 H48B 109.582 no
H48A C48 H48B 108.123 no
P3 C49 H49A 109.717 no
P3 C49 H49B 109.701 no
C48 C49 H49A 109.710 no
C48 C49 H49B 109.708 no
H49A C49 H49B 108.202 no
P3 C50 H50A 108.912 no
P3 C50 H50B 108.918 no
C51 C50 H50A 108.914 no
C51 C50 H50B 108.924 no
H50A C50 H50B 107.738 no
C50 C51 H51A 108.255 no
C50 C51 H51B 108.258 no
C52 C51 H51A 108.249 no
C52 C51 H51B 108.250 no
H51A C51 H51B 107.369 no
P4 C52 H52A 108.722 no
P4 C52 H52B 108.724 no
C51 C52 H52A 108.738 no
C51 C52 H52B 108.738 no
H52A C52 H52B 107.633 no
P4 C53 H53A 109.286 no
P4 C53 H53B 109.286 no
C54 C53 H53A 109.267 no
C54 C53 H53B 109.277 no
H53A C53 H53B 107.955 no
S4 C54 H54A 109.748 no
S4 C54 H54B 109.759 no
C53 C54 H54A 109.761 no
C53 C54 H54B 109.755 no
H54A C54 H54B 108.227 no
C55 C56 H56 119.808 no
C57 C56 H56 119.815 no
C56 C57 H57 119.788 no
C58 C57 H57 119.787 no
C57 C58 H58 120.303 no
C59 C58 H58 120.306 no
C58 C59 H59 119.691 no
C60 C59 H59 119.683 no
C55 C60 H60 119.845 no
C59 C60 H60 119.834 no
C61 C62 H62 120.363 no
C63 C62 H62 120.380 no
C62 C63 H63 119.863 no
C64 C63 H63 119.853 no
C63 C64 H64 119.553 no
C65 C64 H64 119.556 no
C64 C65 H65 120.184 no
C66 C65 H65 120.194 no
C61 C66 H66 119.838 no
C65 C66 H66 119.853 no
C69 C70 H70 119.274 no
C71 C70 H70 119.279 no
C70 C71 H71 119.442 no
C72 C71 H71 119.438 no
C71 C72 H72 121.191 no
C73 C72 H72 121.209 no
C72 C73 H73 118.948 no
C74 C73 H73 118.941 no
C69 C74 H74 119.695 no
C73 C74 H74 119.695 no

loop_
_geom_bond_atom_site_label_1
_geom_bond_atom_site_label_2
_geom_bond_distance
_geom_bond_publ_flag
Pt1 S1 2.3422(13) yes
Pt1 S2 2.3429(14) yes
Pt1 P1 2.2393(14) yes
Pt1 P2 2.2386(13) yes
Pt2 S3 2.3321(15) yes
Pt2 S4 2.3524(15) yes
Pt2 P3 2.2343(14) yes
Pt2 P4 2.2346(15) yes
Rh1 S1 2.4095(14) yes
Rh1 S2 2.4132(13) yes
Rh1 C1 2.177(5) yes
Rh1 C2 2.174(5) yes
Rh1 C3 2.225(5) yes
Rh1 C4 2.209(5) yes
Rh1 C5 2.152(5) yes
Rh1 C30 2.021(5) yes
Rh2 S3 2.4086(16) yes
Rh2 S4 2.4258(16) yes
Rh2 C38 2.172(5) yes
Rh2 C39 2.168(5) yes
Rh2 C40 2.223(6) yes
Rh2 C41 2.200(7) yes
Rh2 C42 2.145(6) yes
Rh2 C67 2.052(6) yes
S1 C11 1.838(6) yes
S2 C17 1.824(6) yes
S3 C48 1.828(6) yes
S4 C54 1.837(6) yes
P1 C12 1.840(6) yes
P1 C13 1.822(5) yes
P1 C18 1.814(5) yes
P2 C15 1.805(5) yes
P2 C16 1.831(6) yes
P2 C24 1.819(5) yes
P3 C49 1.832(6) yes
P3 C50 1.817(6) yes
P3 C55 1.815(5) yes
P4 C52 1.815(5) yes
P4 C53 1.833(6) yes
P4 C61 1.813(5) yes
O1 N1 1.247(8) yes
O2 N1 1.207(7) yes
O3 N1 1.203(8) yes
O4 N2 1.255(8) yes
O5 N2 1.246(7) yes
O6 N2 1.270(7) yes
C1 C2 1.426(8) yes
C1 C5 1.434(8) yes
C1 C6 1.481(7) yes
C2 C3 1.456(7) yes
C2 C7 1.486(8) yes
C3 C4 1.412(8) yes
C3 C8 1.486(7) yes
C4 C5 1.457(7) yes
C4 C9 1.498(8) yes
C5 C10 1.495(9) yes
C11 C12 1.523(6) yes
C13 C14 1.535(8) yes
C14 C15 1.518(8) yes
C16 C17 1.534(6) yes
C18 C19 1.388(8) yes
C18 C23 1.392(8) yes
C19 C20 1.398(7) yes
C20 C21 1.387(9) yes
C21 C22 1.362(10) yes
C22 C23 1.398(8) yes
C24 C25 1.399(7) yes
C24 C29 1.385(8) yes
C25 C26 1.401(8) yes
C26 C27 1.365(11) yes
C27 C28 1.389(10) yes
C28 C29 1.398(9) yes
C30 C31 1.179(7) yes
C31 C32 1.441(7) yes
C32 C33 1.397(8) yes
C32 C37 1.407(8) yes
C33 C34 1.364(7) yes
C34 C35 1.378(8) yes
C35 C36 1.381(8) yes
C36 C37 1.380(7) yes
C38 C39 1.404(8) yes
C38 C42 1.416(9) yes
C38 C43 1.503(9) yes
C39 C40 1.447(8) yes
C39 C44 1.511(10) yes
C40 C41 1.413(11) yes
C40 C45 1.495(9) yes
C41 C42 1.449(9) yes
C41 C46 1.515(11) yes
C42 C47 1.508(11) yes
C48 C49 1.524(7) yes
C50 C51 1.534(9) yes
C51 C52 1.541(8) yes
C53 C54 1.529(7) yes
C55 C56 1.395(8) yes
C55 C60 1.393(8) yes
C56 C57 1.388(8) yes
C57 C58 1.384(9) yes
C58 C59 1.384(10) yes
C59 C60 1.386(8) yes
C61 C62 1.392(7) yes
C61 C66 1.392(8) yes
C62 C63 1.413(8) yes
C63 C64 1.367(10) yes
C64 C65 1.376(9) yes
C65 C66 1.399(9) yes
C67 C68 1.120(8) yes
C68 C69 1.465(8) yes
C69 C70 1.392(8) yes
C69 C74 1.406(9) yes
C70 C71 1.376(8) yes
C71 C72 1.367(9) yes
C72 C73 1.400(10) yes
C73 C74 1.349(8) yes
C6 H6A 0.980 no
C6 H6B 0.980 no
C6 H6C 0.980 no
C7 H7A 0.980 no
C7 H7B 0.980 no
C7 H7C 0.980 no
C8 H8A 0.980 no
C8 H8B 0.980 no
C8 H8C 0.980 no
C9 H9A 0.980 no
C9 H9B 0.980 no
C9 H9C 0.980 no
C10 H10A 0.980 no
C10 H10B 0.980 no
C10 H10C 0.980 no
C11 H11A 0.990 no
C11 H11B 0.990 no
C12 H12A 0.990 no
C12 H12B 0.990 no
C13 H13A 0.990 no
C13 H13B 0.990 no
C14 H14A 0.990 no
C14 H14B 0.990 no
C15 H15A 0.990 no
C15 H15B 0.990 no
C16 H16A 0.990 no
C16 H16B 0.990 no
C17 H17A 0.990 no
C17 H17B 0.990 no
C19 H19 0.950 no
C20 H20 0.950 no
C21 H21 0.950 no
C22 H22 0.950 no
C23 H23 0.950 no
C25 H25 0.950 no
C26 H26 0.950 no
C27 H27 0.950 no
C28 H28 0.950 no
C29 H29 0.950 no
C33 H33 0.950 no
C34 H34 0.950 no
C35 H35 0.950 no
C36 H36 0.950 no
C37 H37 0.950 no
C43 H43A 0.980 no
C43 H43B 0.980 no
C43 H43C 0.980 no
C44 H44A 0.980 no
C44 H44B 0.980 no
C44 H44C 0.980 no
C45 H45A 0.980 no
C45 H45B 0.980 no
C45 H45C 0.980 no
C46 H46A 0.980 no
C46 H46B 0.980 no
C46 H46C 0.980 no
C47 H47A 0.980 no
C47 H47B 0.980 no
C47 H47C 0.980 no
C48 H48A 0.990 no
C48 H48B 0.990 no
C49 H49A 0.990 no
C49 H49B 0.990 no
C50 H50A 0.990 no
C50 H50B 0.990 no
C51 H51A 0.990 no
C51 H51B 0.990 no
C52 H52A 0.990 no
C52 H52B 0.990 no
C53 H53A 0.990 no
C53 H53B 0.990 no
C54 H54A 0.990 no
C54 H54B 0.990 no
C56 H56 0.950 no
C57 H57 0.950 no
C58 H58 0.950 no
C59 H59 0.950 no
C60 H60 0.950 no
C62 H62 0.950 no
C63 H63 0.950 no
C64 H64 0.950 no
C65 H65 0.950 no
C66 H66 0.950 no
C70 H70 0.950 no
C71 H71 0.950 no
C72 H72 0.950 no
C73 H73 0.950 no
C74 H74 0.950 no

loop_
_geom_contact_atom_site_label_1
_geom_contact_atom_site_label_2
_geom_contact_distance
_geom_contact_publ_flag
_geom_contact_site_symmetry_2
Pt1 C30 3.254(4) no .
Pt2 C67 3.266(5) no .
S1 C9 3.526(6) no .
S2 C8 3.559(5) no .
S3 C46 3.398(8) no .
P1 C15 3.427(6) no .
P2 C13 3.450(6) no .
P3 C52 3.436(6) no .
P4 C50 3.458(6) no .
C6 C7 3.161(9) no .
C6 C10 3.183(9) no .
C6 C30 3.263(7) no .
C7 C8 3.169(8) no .
C8 C9 3.191(9) no .
C9 C10 3.224(8) no .
C11 C30 3.274(8) no .
C12 C19 3.297(7) no .
C13 C19 3.396(8) no .
C14 C18 3.503(8) no .
C14 C24 3.511(8) no .
C14 C25 3.575(8) no .
C15 C25 3.187(7) no .
C16 C29 3.541(7) no .
C17 C30 3.247(8) no .
C18 C21 2.774(7) no .
C19 C22 2.770(9) no .
C20 C23 2.781(9) no .
C24 C27 2.779(8) no .
C25 C28 2.775(9) no .
C26 C29 2.785(8) no .
C30 C33 3.567(7) no .
C30 C37 3.537(7) no .
C32 C35 2.786(7) no .
C33 C36 2.750(8) no .
C34 C37 2.771(8) no .
C43 C44 3.168(11) no .
C43 C47 3.149(12) no .
C43 C67 3.274(8) no .
C44 C45 3.198(10) no .
C45 C46 3.211(13) no .
C46 C47 3.245(13) no .
C48 C67 3.344(8) no .
C49 C56 3.305(7) no .
C50 C56 3.405(8) no .
C51 C55 3.478(8) no .
C51 C61 3.541(8) no .
C51 C62 3.564(8) no .
C52 C62 3.185(7) no .
C53 C66 3.458(7) no .
C54 C67 3.316(8) no .
C55 C58 2.794(8) no .
C56 C59 2.766(9) no .
C57 C60 2.769(9) no .
C61 C64 2.782(8) no .
C62 C65 2.786(9) no .
C63 C66 2.770(8) no .
C67 C70 3.517(8) no .
C67 C74 3.529(8) no .
C69 C72 2.809(8) no .
C70 C73 2.728(9) no .
C71 C74 2.751(9) no .
O1 O7 3.374(13) no 2_655
O1 C25 3.523(9) no 4_554
O1 C44 3.405(8) no 2_655
O1 C47 3.195(11) no 3_655
O1 C70 3.413(9) no .
O1 C71 3.252(10) no .
O2 C14 3.364(8) no 4_554
O2 C15 3.248(8) no 4_554
O2 C20 3.342(8) no 1_554
O3 O7 2.916(12) no 2_655
O3 O7 2.898(14) no 4_544
O3 C47 3.264(11) no 3_655
O3 C49 3.206(8) no .
O3 C50 3.577(10) no .
O4 C12 3.418(8) no .
O5 C7 3.403(8) no 4_555
O5 C17 3.295(7) no 4_555
O5 C33 3.422(7) no .
O5 C34 3.216(7) no .
O5 C51 3.560(8) no 4_555
O5 C52 3.497(7) no 4_555
O5 C62 3.387(7) no 4_555
O6 C12 3.329(7) no .
O6 C13 3.232(8) no .
O6 C16 3.570(7) no 4_555
O6 C17 3.072(7) no 4_555
O6 C37 3.512(8) no 4_555
O7 O1 3.374(13) no 2_645
O7 O3 2.916(12) no 2_645
O7 O3 2.898(14) no 4_545
O7 O7 1.917(17) no 3_646
O7 N1 3.500(12) no 2_645
O7 C45 3.153(14) no .
O7 C48 3.519(13) no 2_645
O7 C48 3.346(15) no 4_545
N1 O7 3.500(12) no 2_655
N1 C47 3.174(10) no 3_655
N1 C70 3.477(8) no .
N1 C71 3.544(9) no .
N2 C13 3.524(9) no .
N2 C17 3.379(7) no 4_555
C1 C34 3.420(7) no 2_545
C1 C35 3.411(7) no 2_545
C2 C33 3.569(7) no 2_545
C2 C34 3.380(7) no 2_545
C3 C32 3.590(6) no 2_545
C3 C33 3.367(6) no 2_545
C4 C32 3.573(6) no 2_545
C4 C37 3.548(7) no 2_545
C5 C35 3.475(7) no 2_545
C5 C36 3.528(7) no 2_545
C7 O5 3.403(8) no 4_554
C9 C37 3.566(7) no 2_545
C12 O4 3.418(8) no .
C12 O6 3.329(7) no .
C13 O6 3.232(8) no .
C13 N2 3.524(9) no .
C14 O2 3.364(8) no 4_555
C15 O2 3.248(8) no 4_555
C16 O6 3.570(7) no 4_554
C17 O5 3.295(7) no 4_554
C17 O6 3.072(7) no 4_554
C17 N2 3.379(7) no 4_554
C19 C72 3.533(8) no 4_555
C20 O2 3.342(8) no 1_556
C20 C72 3.583(9) no 4_555
C25 O1 3.523(9) no 4_555
C32 C3 3.590(6) no 2_555
C32 C4 3.573(6) no 2_555
C33 O5 3.422(7) no .
C33 C2 3.569(7) no 2_555
C33 C3 3.367(6) no 2_555
C34 O5 3.216(7) no .
C34 C1 3.420(7) no 2_555
C34 C2 3.380(7) no 2_555
C35 C1 3.411(7) no 2_555
C35 C5 3.475(7) no 2_555
C35 C56 3.597(8) no 4_555
C36 C5 3.528(7) no 2_555
C37 O6 3.512(8) no 4_554
C37 C4 3.548(7) no 2_555
C37 C9 3.566(7) no 2_555
C38 C71 3.447(7) no 2_645
C39 C71 3.576(8) no 2_645
C40 C70 3.436(7) no 2_645
C41 C70 3.563(8) no 2_645
C42 C71 3.555(8) no 2_645
C42 C72 3.460(7) no 2_645
C44 O1 3.405(8) no 2_645
C45 O7 3.153(14) no .
C47 O1 3.195(11) no 3_655
C47 O3 3.264(11) no 3_655
C47 N1 3.174(10) no 3_655
C48 O7 3.519(13) no 2_655
C48 O7 3.346(15) no 4_544
C49 O3 3.206(8) no .
C50 O3 3.577(10) no .
C51 O5 3.560(8) no 4_554
C52 O5 3.497(7) no 4_554
C53 C58 3.530(9) no 4_545
C56 C35 3.597(8) no 4_554
C58 C53 3.530(9) no 4_544
C62 O5 3.387(7) no 4_554
C70 O1 3.413(9) no .
C70 N1 3.477(8) no .
C70 C40 3.436(7) no 2_655
C70 C41 3.563(8) no 2_655
C71 O1 3.252(10) no .
C71 N1 3.544(9) no .
C71 C38 3.447(7) no 2_655
C71 C39 3.576(8) no 2_655
C71 C42 3.555(8) no 2_655
C72 C19 3.533(8) no 4_554
C72 C20 3.583(9) no 4_554
C72 C42 3.460(7) no 2_655
Pt1 H11A 3.2854 no .
Pt1 H13A 3.4719 no .
Pt1 H15B 3.4123 no .
Pt1 H17B 3.2812 no .
Pt1 H23 3.1977 no .
Pt1 H29 3.3431 no .
Pt2 H48A 3.3092 no .
Pt2 H50A 3.4372 no .
Pt2 H52B 3.4193 no .
Pt2 H54B 3.3287 no .
Pt2 H60 3.2184 no .
Pt2 H66 3.4039 no .
Rh1 H6B 3.2859 no .
Rh1 H7A 3.3289 no .
Rh1 H8B 3.3250 no .
Rh1 H9A 3.3153 no .
Rh1 H10A 3.2650 no .
Rh1 H11A 3.3606 no .
Rh1 H17B 3.2536 no .
Rh2 H43B 3.3115 no .
Rh2 H44A 3.3531 no .
Rh2 H45B 3.3490 no .
Rh2 H46A 3.3115 no .
Rh2 H47B 3.2267 no .
Rh2 H48A 3.3357 no .
Rh2 H54B 3.3502 no .
S1 H9A 3.0862 no .
S1 H9C 3.5530 no .
S1 H10A 3.3057 no .
S1 H12A 2.9588 no .
S2 H8B 3.1117 no .
S2 H8C 3.5987 no .
S2 H16B 3.0000 no .
S3 H46A 2.9204 no .
S3 H46C 3.4600 no .
S3 H49A 2.9654 no .
S4 H45B 3.2655 no .
S4 H53B 2.9569 no .
P1 H11A 2.9526 no .
P1 H14B 2.8780 no .
P1 H19 2.8684 no .
P1 H23 2.8827 no .
P2 H14B 2.8549 no .
P2 H17B 3.0011 no .
P2 H23 3.5819 no .
P2 H25 2.9328 no .
P2 H29 2.8225 no .
P3 H48A 2.9570 no .
P3 H51A 2.8720 no .
P3 H56 2.8795 no .
P3 H60 2.8928 no .
P4 H51A 2.8903 no .
P4 H54B 2.9990 no .
P4 H60 3.5190 no .
P4 H62 2.9374 no .
P4 H66 2.8180 no .
C1 H7A 2.8544 no .
C1 H7B 2.8589 no .
C1 H7C 3.3690 no .
C1 H10A 3.2501 no .
C1 H10B 3.1877 no .
C1 H10C 2.6760 no .
C2 H6A 2.8385 no .
C2 H6B 2.8414 no .
C2 H6C 3.3597 no .
C2 H8A 3.2176 no .
C2 H8B 3.2204 no .
C2 H8C 2.6536 no .
C3 H7A 3.2737 no .
C3 H7B 3.1810 no .
C3 H7C 2.6801 no .
C3 H9A 2.8522 no .
C3 H9B 2.8542 no .
C3 H9C 3.3629 no .
C4 H8A 2.8619 no .
C4 H8B 2.8633 no .
C4 H8C 3.3625 no .
C4 H10A 2.8960 no .
C4 H10B 2.8956 no .
C4 H10C 3.4094 no .
C5 H6A 3.2015 no .
C5 H6B 3.2175 no .
C5 H6C 2.6622 no .
C5 H9A 3.2439 no .
C5 H9B 3.2367 no .
C5 H9C 2.6873 no .
C6 H7A 3.1170 no .
C6 H7B 3.1453 no .
C6 H10C 2.7564 no .
C7 H6A 3.1139 no .
C7 H6B 3.1388 no .
C7 H8C 2.7192 no .
C7 H17A 3.6000 no .
C8 H7C 2.7331 no .
C8 H9A 3.1616 no .
C8 H9B 3.1665 no .
C9 H8A 3.1647 no .
C9 H8B 3.1684 no .
C9 H10A 3.1829 no .
C9 H10B 3.2074 no .
C10 H6C 2.7454 no .
C10 H9C 2.7893 no .
C10 H11B 3.5943 no .
C11 H10A 3.2017 no .
C11 H13A 3.4337 no .
C12 H13A 3.0514 no .
C12 H13B 3.1334 no .
C12 H19 3.0375 no .
C13 H11A 3.4253 no .
C13 H12B 2.9131 no .
C13 H15A 3.3985 no .
C13 H15B 2.7028 no .
C13 H19 3.1736 no .
C14 H25 3.1104 no .
C15 H13A 2.7220 no .
C15 H13B 3.4007 no .
C15 H16A 2.8593 no .
C15 H17B 3.4830 no .
C15 H25 2.7391 no .
C16 H15A 3.0788 no .
C16 H15B 3.0169 no .
C16 H29 3.4807 no .
C17 H7A 3.4555 no .
C17 H15B 3.4547 no .
C18 H12A 2.8538 no .
C18 H12B 3.2474 no .
C18 H13B 2.9539 no .
C18 H14B 3.0478 no .
C18 H20 3.2736 no .
C18 H22 3.2681 no .
C19 H12A 3.1652 no .
C19 H12B 3.2845 no .
C19 H13B 3.0115 no .
C19 H21 3.2600 no .
C19 H23 3.2636 no .
C20 H22 3.2468 no .
C21 H19 3.2606 no .
C21 H23 3.2499 no .
C22 H20 3.2468 no .
C23 H14B 3.5056 no .
C23 H19 3.2624 no .
C23 H21 3.2508 no .
C24 H14B 3.0435 no .
C24 H15A 2.9985 no .
C24 H16A 3.2859 no .
C24 H16B 2.8318 no .
C24 H23 3.1717 no .
C24 H26 3.2743 no .
C24 H28 3.2575 no .
C25 H14B 2.9846 no .
C25 H15A 2.8736 no .
C25 H27 3.2608 no .
C25 H29 3.2756 no .
C26 H28 3.2410 no .
C27 H25 3.2584 no .
C27 H29 3.2780 no .
C28 H23 3.5601 no .
C28 H26 3.2445 no .
C29 H16B 3.1564 no .
C29 H23 2.8819 no .
C29 H25 3.2733 no .
C29 H27 3.2764 no .
C30 H6B 2.7724 no .
C30 H6C 3.4877 no .
C30 H11A 2.6021 no .
C30 H17B 2.5437 no .
C30 H33 3.5423 no .
C30 H37 3.5007 no .
C31 H6B 3.0856 no .
C31 H11A 2.8277 no .
C31 H13A 3.1499 no .
C31 H15B 3.0725 no .
C31 H17B 2.8006 no .
C31 H33 2.6558 no .
C31 H37 2.6375 no .
C32 H13A 2.9207 no .
C32 H15B 2.8456 no .
C32 H34 3.2674 no .
C32 H36 3.2727 no .
C33 H13A 2.7469 no .
C33 H35 3.2302 no .
C33 H37 3.2628 no .
C34 H13A 3.4422 no .
C34 H36 3.2469 no .
C35 H33 3.2271 no .
C35 H37 3.2520 no .
C36 H15B 3.4383 no .
C36 H34 3.2490 no .
C37 H15B 2.7583 no .
C37 H17B 3.5968 no .
C37 H33 3.2593 no .
C37 H35 3.2520 no .
C38 H44A 2.8419 no .
C38 H44B 2.8458 no .
C38 H44C 3.3587 no .
C38 H47A 2.8487 no .
C38 H47B 2.8562 no .
C38 H47C 3.3692 no .
C39 H43A 2.8579 no .
C39 H43B 2.8727 no .
C39 H43C 3.3656 no .
C39 H45A 3.2223 no .
C39 H45B 3.2378 no .
C39 H45C 2.6804 no .
C40 H44A 3.2823 no .
C40 H44B 3.1914 no .
C40 H44C 2.6924 no .
C40 H46A 2.8706 no .
C40 H46B 2.8674 no .
C40 H46C 3.3769 no .
C41 H45A 2.8723 no .
C41 H45B 2.8781 no .
C41 H45C 3.3720 no .
C41 H47A 3.2362 no .
C41 H47B 3.2729 no .
C41 H47C 2.7197 no .
C42 H43A 3.1941 no .
C42 H43B 3.2130 no .
C42 H43C 2.6568 no .
C42 H46A 3.2490 no .
C42 H46B 3.2475 no .
C42 H46C 2.7008 no .
C43 H44A 3.1200 no .
C43 H44B 3.1464 no .
C43 H47A 3.0923 no .
C43 H47B 3.1312 no .
C44 H43A 3.1141 no .
C44 H43B 3.1639 no .
C44 H45C 2.7573 no .
C45 H44C 2.7664 no .
C45 H46A 3.1940 no .
C45 H46B 3.1762 no .
C46 H45A 3.1864 no .
C46 H45B 3.1869 no .
C46 H47C 2.8200 no .
C47 H43C 2.7015 no .
C47 H46C 2.8122 no .
C47 H48B 3.5118 no .
C48 H47B 3.3598 no .
C48 H50A 3.3992 no .
C49 H50A 3.0358 no .
C49 H50B 3.0899 no .
C49 H56 3.0368 no .
C50 H48A 3.3949 no .
C50 H49B 2.8829 no .
C50 H52A 3.4224 no .
C50 H52B 2.7445 no .
C50 H56 3.1891 no .
C51 H62 3.0576 no .
C52 H50A 2.7475 no .
C52 H50B 3.4262 no .
C52 H53A 2.9197 no .
C52 H54B 3.4543 no .
C52 H62 2.7304 no .
C53 H52A 3.1264 no .
C53 H52B 3.0553 no .
C53 H66 3.3589 no .
C54 H44A 3.5995 no .
C54 H52B 3.4430 no .
C55 H49A 2.8597 no .
C55 H49B 3.2436 no .
C55 H50B 2.9685 no .
C55 H51A 3.0133 no .
C55 H57 3.2700 no .
C55 H59 3.2659 no .
C56 H49A 3.1761 no .
C56 H49B 3.2853 no .
C56 H50B 3.0321 no .
C56 H58 3.2643 no .
C56 H60 3.2607 no .
C57 H59 3.2470 no .
C58 H56 3.2608 no .
C58 H60 3.2606 no .
C59 H57 3.2476 no .
C60 H51A 3.4784 no .
C60 H56 3.2602 no .
C60 H58 3.2638 no .
C61 H51A 3.0906 no .
C61 H52A 2.9937 no .
C61 H53A 3.2172 no .
C61 H53B 2.8161 no .
C61 H60 3.0774 no .
C61 H63 3.2768 no .
C61 H65 3.2783 no .
C62 H51A 2.9593 no .
C62 H52A 2.8826 no .
C62 H64 3.2674 no .
C62 H66 3.2638 no .
C63 H65 3.2415 no .
C64 H62 3.2659 no .
C64 H66 3.2554 no .
C65 H60 3.5380 no .
C65 H63 3.2408 no .
C66 H53B 3.0421 no .
C66 H60 2.8696 no .
C66 H62 3.2671 no .
C66 H64 3.2569 no .
C67 H43B 2.8069 no .
C67 H43C 3.4636 no .
C67 H47B 3.3434 no .
C67 H48A 2.6662 no .
C67 H50A 3.5994 no .
C67 H52B 3.5744 no .
C67 H54B 2.6348 no .
C67 H70 3.4883 no .
C67 H74 3.5097 no .
C68 H43B 3.0974 no .
C68 H48A 2.8972 no .
C68 H50A 3.0799 no .
C68 H52B 3.0601 no .
C68 H54B 2.8961 no .
C68 H70 2.6572 no .
C68 H74 2.6730 no .
C69 H50A 2.9157 no .
C69 H52B 2.9128 no .
C69 H71 3.2653 no .
C69 H73 3.2464 no .
C70 H50A 2.7439 no .
C70 H72 3.2511 no .
C70 H74 3.2502 no .
C71 H50A 3.4998 no .
C71 H73 3.2229 no .
C72 H70 3.2381 no .
C72 H74 3.2583 no .
C73 H71 3.2308 no .
C74 H52B 2.9028 no .
C74 H70 3.2497 no .
C74 H72 3.2604 no .
H6A H7A 3.1831 no .
H6A H7B 2.7953 no .
H6A H10C 3.4080 no .
H6B H7A 2.7919 no .
H6B H7B 3.2550 no .
H6B H10C 3.3886 no .
H6C H10A 3.4493 no .
H6C H10B 3.3226 no .
H6C H10C 2.0775 no .
H7A H8C 3.4181 no .
H7A H17A 3.0239 no .
H7A H17B 3.2298 no .
H7B H8C 3.3008 no .
H7C H8A 3.3679 no .
H7C H8B 3.3796 no .
H7C H8C 2.0428 no .
H7C H17A 3.4039 no .
H8A H9A 3.2534 no .
H8A H9B 2.8395 no .
H8B H9A 2.8383 no .
H8B H9B 3.2643 no .
H9C H10A 2.6027 no .
H9C H10B 2.6598 no .
H10A H11A 3.2697 no .
H10A H11B 2.6805 no .
H11A H12A 2.8730 no .
H11A H12B 2.3482 no .
H11A H13A 2.9054 no .
H11A H33 3.0184 no .
H11B H12A 2.3490 no .
H11B H12B 2.4032 no .
H12A H19 3.0351 no .
H12B H13A 2.9369 no .
H12B H13B 2.8108 no .
H12B H19 2.7515 no .
H13A H14A 2.4330 no .
H13A H14B 2.8639 no .
H13A H15A 3.5586 no .
H13A H15B 2.4672 no .
H13A H33 2.7158 no .
H13B H14A 2.2839 no .
H13B H14B 2.4278 no .
H13B H15B 3.5548 no .
H13B H19 2.5910 no .
H14A H15A 2.2543 no .
H14A H15B 2.4261 no .
H14A H25 3.3858 no .
H14B H15A 2.4227 no .
H14B H15B 2.8475 no .
H14B H23 3.5983 no .
H14B H25 2.6475 no .
H15A H16A 2.7387 no .
H15A H25 2.2214 no .
H15B H16A 2.8805 no .
H15B H17B 2.9641 no .
H15B H37 2.8154 no .
H16A H17A 2.4217 no .
H16A H17B 2.3373 no .
H16B H17A 2.3376 no .
H16B H17B 2.8750 no .
H16B H29 3.0655 no .
H17B H37 3.0053 no .
H19 H20 2.3521 no .
H20 H21 2.3356 no .
H21 H22 2.3030 no .
H22 H23 2.3481 no .
H23 H29 2.7749 no .
H25 H26 2.3535 no .
H26 H27 2.3109 no .
H27 H28 2.3344 no .
H28 H29 2.3506 no .
H33 H34 2.3029 no .
H34 H35 2.3287 no .
H35 H36 2.3277 no .
H36 H37 2.3263 no .
H43A H44A 3.1763 no .
H43A H44B 2.7904 no .
H43A H47A 3.5398 no .
H43B H44A 2.8136 no .
H43B H44B 3.2755 no .
H43B H47B 3.5907 no .
H43C H47A 2.5119 no .
H43C H47B 2.5595 no .
H44A H45C 3.4535 no .
H44A H54A 3.1937 no .
H44A H54B 3.4124 no .
H44B H45C 3.3418 no .
H44C H45A 3.3905 no .
H44C H45B 3.4246 no .
H44C H45C 2.0850 no .
H45A H46A 3.2912 no .
H45A H46B 2.8524 no .
H45B H46A 2.8705 no .
H45B H46B 3.2658 no .
H46A H47C 3.4600 no .
H46B H47C 3.4634 no .
H46C H47A 3.4262 no .
H46C H47B 3.4830 no .
H46C H47C 2.1482 no .
H47B H48A 3.0014 no .
H47B H48B 3.0462 no .
H47C H48B 3.1766 no .
H48A H49A 2.8728 no .
H48A H49B 2.3425 no .
H48A H50A 2.8711 no .
H48A H70 3.0233 no .
H48B H49A 2.3436 no .
H48B H49B 2.4104 no .
H49A H56 3.0324 no .
H49B H50A 2.9294 no .
H49B H50B 2.7552 no .
H49B H56 2.7458 no .
H50A H51A 2.8623 no .
H50A H51B 2.4288 no .
H50A H52A 3.5914 no .
H50A H52B 2.5141 no .
H50A H70 2.6664 no .
H50B H51A 2.4219 no .
H50B H51B 2.2831 no .
H50B H52B 3.5943 no .
H50B H56 2.6132 no .
H51A H52A 2.4297 no .
H51A H52B 2.8656 no .
H51A H60 3.5870 no .
H51A H62 2.5556 no .
H51B H52A 2.2838 no .
H51B H52B 2.4346 no .
H51B H62 3.3633 no .
H52A H53A 2.8030 no .
H52A H62 2.2414 no .
H52B H53A 2.9614 no .
H52B H54B 2.9288 no .
H52B H74 2.9312 no .
H53A H54A 2.4084 no .
H53A H54B 2.3473 no .
H53B H54A 2.3428 no .
H53B H54B 2.8741 no .
H53B H66 2.8789 no .
H54B H74 3.1888 no .
H56 H57 2.3324 no .
H57 H58 2.3355 no .
H58 H59 2.3335 no .
H59 H60 2.3293 no .
H60 H66 2.8340 no .
H62 H63 2.3661 no .
H63 H64 2.3082 no .
H64 H65 2.3228 no .
H65 H66 2.3500 no .
H70 H71 2.3077 no .
H71 H72 2.3262 no .
H72 H73 2.3520 no .
H73 H74 2.2794 no .
S1 H65 2.9604 no 4_545
S2 H53A 3.2961 no .
S2 H59 3.3228 no 4_545
S3 H28 3.0872 no 4_544
S4 H22 3.2573 no 4_544
O1 H25 2.8183 no 4_554
O1 H26 3.0839 no 4_554
O1 H44B 2.5583 no 2_655
O1 H44C 3.5160 no 2_655
O1 H46C 3.3213 no 3_655
O1 H47A 3.4598 no 3_655
O1 H47B 3.3740 no 3_655
O1 H47C 2.3675 no 3_655
O1 H48B 3.4315 no 3_655
O1 H70 2.8655 no .
O1 H71 2.5338 no .
O2 H14A 2.8509 no 4_554
O2 H14B 3.4322 no 4_554
O2 H15A 2.4212 no 4_554
O2 H20 2.4857 no 1_554
O2 H21 3.4788 no 1_554
O2 H25 2.6596 no 4_554
O2 H47A 3.3879 no 3_655
O2 H47C 3.2089 no 3_655
O2 H50A 3.4875 no .
O2 H50B 2.8888 no .
O2 H70 3.5510 no .
O2 H71 3.1815 no .
O2 H73 3.4060 no 4_554
O3 H20 3.5204 no 1_554
O3 H21 2.9818 no 1_554
O3 H47A 3.1847 no 3_655
O3 H47B 3.0470 no 3_655
O3 H47C 3.0088 no 3_655
O3 H48A 3.3106 no .
O3 H49B 2.2932 no .
O3 H50A 3.2457 no .
O3 H50B 3.1187 no .
O3 H70 2.9493 no .
O4 H7A 2.7625 no 4_555
O4 H9B 3.1215 no 3_556
O4 H9C 3.3516 no 3_556
O4 H11A 3.2366 no .
O4 H11B 3.5772 no .
O4 H12B 2.5653 no .
O4 H13A 3.5507 no .
O4 H33 2.7893 no .
O4 H63 3.4892 no 2_555
O4 H64 3.0201 no 2_555
O5 H7A 2.6670 no 4_555
O5 H7C 3.3234 no 4_555
O5 H13A 3.4869 no .
O5 H13B 3.3120 no .
O5 H17A 2.4645 no 4_555
O5 H17B 3.2820 no 4_555
O5 H33 3.0168 no .
O5 H34 2.6184 no .
O5 H51A 3.4491 no 4_555
O5 H51B 3.1333 no 4_555
O5 H52A 2.6765 no 4_555
O5 H62 2.4607 no 4_555
O6 H12B 2.4109 no .
O6 H13A 3.2986 no .
O6 H13B 2.4618 no .
O6 H16A 3.0396 no 4_555
O6 H17A 2.8037 no 4_555
O6 H17B 2.5952 no 4_555
O6 H19 2.7115 no .
O6 H37 2.5631 no 4_555
O7 H44C 3.2406 no .
O7 H45A 2.8347 no .
O7 H45C 2.6056 no .
O7 H47B 3.0927 no 2_645
O7 H48A 2.9883 no 2_645
O7 H48A 3.3516 no 4_545
O7 H48B 3.1607 no 2_645
O7 H48B 2.6632 no 4_545
O7 H49B 3.2346 no 4_545
O7 H70 2.9442 no 2_645
N1 H15A 3.5562 no 4_554
N1 H20 3.3047 no 1_554
N1 H21 3.5206 no 1_554
N1 H25 3.1776 no 4_554
N1 H47A 3.1189 no 3_655
N1 H47B 3.2864 no 3_655
N1 H47C 2.6216 no 3_655
N1 H49B 3.3636 no .
N1 H50A 3.4799 no .
N1 H50B 3.2994 no .
N1 H70 2.8775 no .
N1 H71 3.0136 no .
N2 H7A 2.7837 no 4_555
N2 H12B 2.7651 no .
N2 H13A 3.2198 no .
N2 H13B 2.9572 no .
N2 H17A 2.8358 no 4_555
N2 H17B 3.0067 no 4_555
N2 H33 3.0868 no .
N2 H34 3.5376 no .
N2 H37 3.4538 no 4_555
N2 H52A 3.5657 no 4_555
C1 H34 3.5105 no 2_545
C1 H35 3.4875 no 2_545
C2 H34 3.3902 no 2_545
C3 H33 3.5129 no 2_545
C6 H8A 3.0809 no 2_555
C6 H8B 3.3682 no 2_555
C6 H9B 3.4311 no 2_555
C6 H35 3.4042 no 2_545
C7 H34 3.4293 no 2_545
C7 H63 3.0854 no .
C7 H63 3.1884 no 3_555
C8 H6B 3.4390 no 2_545
C8 H6C 3.0356 no 2_545
C8 H33 3.4912 no 2_545
C8 H58 3.3658 no 4_545
C8 H59 3.2809 no 4_545
C9 H6B 3.2412 no 2_545
C9 H11B 3.2756 no 3_556
C9 H37 3.5259 no 2_545
C9 H64 3.0840 no 4_545
C10 H11B 3.5043 no 3_556
C10 H12A 3.0678 no 3_556
C10 H36 3.5134 no 2_545
C10 H58 3.4542 no 3_555
C10 H65 3.5371 no 2_555
C11 H9C 3.0968 no 3_556
C11 H10A 3.5684 no 3_556
C11 H10B 3.5948 no 3_556
C12 H9C 3.1713 no 3_556
C12 H10B 3.1058 no 3_556
C13 H51B 3.4042 no 4_555
C14 H51B 3.3234 no 4_555
C14 H71 3.5114 no 4_555
C14 H72 3.5012 no 4_555
C16 H52A 3.1291 no .
C16 H52B 3.4414 no .
C16 H53A 3.1149 no .
C16 H73 3.5482 no .
C16 H74 3.2297 no .
C17 H52A 3.0337 no .
C17 H53A 3.3106 no .
C18 H72 3.1023 no 4_555
C19 H36 2.9743 no 4_555
C19 H37 3.5715 no 4_555
C19 H72 2.8447 no 4_555
C19 H73 3.2955 no 4_555
C20 H36 3.1551 no 4_555
C20 H47A 3.3253 no 3_656
C20 H56 3.1031 no 1_556
C20 H72 2.9011 no 4_555
C20 H73 3.0618 no 4_555
C21 H45B 3.2190 no 4_545
C21 H47A 3.0157 no 3_656
C21 H56 2.8554 no 1_556
C21 H57 3.5743 no 1_556
C21 H72 3.1824 no 4_555
C22 H45B 3.0158 no 4_545
C22 H56 3.5851 no 1_556
C22 H57 3.5508 no 1_556
C22 H72 3.4191 no 4_555
C23 H72 3.3883 no 4_555
C24 H74 3.2857 no .
C25 H43A 3.5515 no 3_656
C25 H71 3.4907 no 4_555
C25 H74 3.1145 no .
C26 H43A 2.7799 no 3_656
C26 H44B 3.5059 no 3_656
C26 H46C 3.2265 no 2_655
C26 H74 3.5191 no .
C27 H27 3.4561 no 3_656
C27 H43A 3.0658 no 3_656
C27 H44A 3.4083 no .
C27 H46A 3.3451 no 4_545
C28 H44A 3.2265 no .
C28 H46A 3.5576 no 4_545
C28 H54A 3.4461 no .
C29 H54A 3.4220 no .
C30 H8A 3.3681 no 2_555
C31 H8A 2.9605 no 2_555
C31 H9B 3.1781 no 2_555
C32 H8A 3.1386 no 2_555
C32 H9B 3.0878 no 2_555
C33 H8A 3.2082 no 2_555
C34 H6A 3.3567 no 2_555
C34 H7B 3.2261 no 2_555
C34 H51A 3.0223 no 4_555
C34 H51B 3.3462 no 4_555
C34 H62 3.5675 no 4_555
C35 H6A 3.3021 no 2_555
C35 H10B 3.4588 no 2_555
C35 H51A 2.9619 no 4_555
C35 H51B 3.5328 no 4_555
C36 H10B 2.9573 no 2_555
C36 H19 3.4232 no 4_554
C37 H9B 2.9894 no 2_555
C37 H10B 3.5843 no 2_555
C37 H19 3.4077 no 4_554
C38 H71 3.3327 no 2_645
C39 H71 3.4060 no 2_645
C40 H70 3.4201 no 2_645
C43 H26 3.4692 no 3_656
C43 H45A 3.3954 no 2_655
C43 H46A 3.5952 no 2_655
C43 H46B 3.2845 no 2_655
C44 H26 3.4776 no 3_656
C44 H28 3.5568 no .
C44 H48B 3.0787 no 4_545
C44 H49A 3.2514 no 4_545
C45 H21 3.2602 no 4_544
C45 H22 3.2687 no 4_544
C45 H43C 3.1548 no 2_645
C45 H47B 3.5343 no 2_645
C45 H70 3.4996 no 2_645
C46 H26 3.3170 no 2_645
C46 H27 3.4485 no 4_544
C46 H43B 3.2854 no 2_645
C47 H21 3.4916 no 3_656
C48 H44C 3.0041 no 4_544
C49 H44C 3.0096 no 4_544
C49 H45C 3.3698 no 4_544
C50 H14A 3.4481 no 4_554
C51 H14A 3.3376 no 4_554
C51 H34 3.4336 no 4_554
C51 H35 3.4380 no 4_554
C52 H16B 3.1697 no .
C52 H17A 3.1901 no .
C53 H16B 3.1307 no .
C54 H16B 3.5717 no .
C55 H35 3.1247 no 4_554
C56 H21 3.5914 no 1_554
C56 H35 2.8722 no 4_554
C56 H36 3.3679 no 4_554
C56 H53B 3.5590 no 4_544
C57 H35 2.9236 no 4_554
C57 H36 3.1498 no 4_554
C57 H53B 2.8724 no 4_544
C58 H6C 3.0431 no 3_555
C58 H8B 3.2885 no 4_544
C58 H10C 3.1863 no 3_555
C58 H35 3.2077 no 4_554
C58 H53B 2.5890 no 4_544
C59 H6A 3.5004 no 3_555
C59 H6C 3.2293 no 3_555
C59 H8B 3.0504 no 4_544
C59 H35 3.4350 no 4_554
C59 H53B 3.0676 no 4_544
C60 H35 3.3971 no 4_554
C62 H7C 3.0429 no .
C62 H8C 3.4374 no .
C62 H34 3.2324 no 4_554
C63 H6A 3.0633 no 3_555
C63 H7B 3.2277 no 3_555
C63 H7C 2.7256 no .
C63 H8C 3.0462 no .
C63 H34 3.5426 no 4_554
C64 H6A 3.4328 no 3_555
C64 H8C 3.3408 no .
C64 H9A 3.0300 no 4_544
C65 H9A 3.3411 no 4_544
C65 H58 3.4166 no 4_545
C66 H58 3.2470 no 4_545
C68 H45A 3.3043 no 2_655
C68 H46B 3.1024 no 2_655
C69 H45A 3.4475 no 2_655
C69 H46B 2.9044 no 2_655
C70 H45A 3.2921 no 2_655
C70 H46B 3.5850 no 2_655
C71 H14A 3.3793 no 4_554
C71 H14B 3.1073 no 4_554
C71 H43A 3.5703 no 2_655
C72 H14A 3.5854 no 4_554
C72 H14B 3.0459 no 4_554
C72 H47A 2.9904 no 2_655
C73 H16A 3.1404 no .
C73 H20 3.5488 no 4_554
C73 H47A 3.1682 no 2_655
C74 H16A 3.2363 no .
C74 H16B 3.4331 no .
C74 H46B 3.0083 no 2_655
C74 H46C 3.5878 no 2_655
H6A C34 3.3567 no 2_545
H6A C35 3.3021 no 2_545
H6A C59 3.5004 no 3_555
H6A C63 3.0633 no 3_555
H6A C64 3.4328 no 3_555
H6A H34 3.0195 no 2_545
H6A H35 2.9092 no 2_545
H6A H59 3.4141 no 3_555
H6A H63 2.9118 no 3_555
H6A H64 3.5599 no 3_555
H6B C8 3.4390 no 2_555
H6B C9 3.2412 no 2_555
H6B H8A 2.7631 no 2_555
H6B H8B 3.2752 no 2_555
H6B H9A 3.0833 no 2_555
H6B H9B 2.5461 no 2_555
H6C C8 3.0356 no 2_555
H6C C58 3.0431 no 3_555
H6C C59 3.2293 no 3_555
H6C H8A 2.5229 no 2_555
H6C H8B 2.6960 no 2_555
H6C H8C 3.5521 no 2_555
H6C H35 3.3720 no 2_545
H6C H58 2.7457 no 3_555
H6C H59 3.0903 no 3_555
H7A O4 2.7625 no 4_554
H7A O5 2.6670 no 4_554
H7A N2 2.7837 no 4_554
H7A H62 3.4970 no .
H7A H63 3.5123 no .
H7A H63 3.1818 no 3_555
H7B C34 3.2261 no 2_545
H7B C63 3.2277 no 3_555
H7B H7B 3.1430 no 3_555
H7B H7C 3.4743 no 3_555
H7B H33 3.4380 no 2_545
H7B H34 2.6934 no 2_545
H7B H63 3.0893 no .
H7B H63 2.3774 no 3_555
H7C O5 3.3234 no 4_554
H7C C62 3.0429 no .
H7C C63 2.7256 no .
H7C H7B 3.4743 no 3_555
H7C H62 2.8939 no .
H7C H63 2.3084 no .
H8A C6 3.0809 no 2_545
H8A C30 3.3681 no 2_545
H8A C31 2.9605 no 2_545
H8A C32 3.1386 no 2_545
H8A C33 3.2082 no 2_545
H8A H6B 2.7631 no 2_545
H8A H6C 2.5229 no 2_545
H8A H10C 3.3582 no 2_545
H8A H33 3.0160 no 2_545
H8A H58 3.5277 no 4_545
H8B C6 3.3682 no 2_545
H8B C58 3.2885 no 4_545
H8B C59 3.0504 no 4_545
H8B H6B 3.2752 no 2_545
H8B H6C 2.6960 no 2_545
H8B H58 2.8158 no 4_545
H8B H59 2.3131 no 4_545
H8C C62 3.4374 no .
H8C C63 3.0462 no .
H8C C64 3.3408 no .
H8C H6C 3.5521 no 2_545
H8C H33 3.4659 no 2_545
H8C H58 3.2414 no 4_545
H8C H63 3.1318 no .
H8C H64 3.5809 no .
H9A C64 3.0300 no 4_545
H9A C65 3.3411 no 4_545
H9A H6B 3.0833 no 2_545
H9A H11B 3.5595 no 3_556
H9A H64 2.5040 no 4_545
H9A H65 3.0969 no 4_545
H9B O4 3.1215 no 3_556
H9B C6 3.4311 no 2_545
H9B C31 3.1781 no 2_545
H9B C32 3.0878 no 2_545
H9B C37 2.9894 no 2_545
H9B H6B 2.5461 no 2_545
H9B H12B 3.4563 no 3_556
H9B H37 2.8621 no 2_545
H9B H64 3.2633 no 4_545
H9C O4 3.3516 no 3_556
H9C C11 3.0968 no 3_556
H9C C12 3.1713 no 3_556
H9C H11A 3.5712 no 3_556
H9C H11B 2.3239 no 3_556
H9C H12A 3.0374 no 3_556
H9C H12B 2.8853 no 3_556
H9C H37 3.5167 no 2_545
H9C H64 3.0156 no 4_545
H10A C11 3.5684 no 3_556
H10A H11B 2.9139 no 3_556
H10A H12A 3.1077 no 3_556
H10A H65 3.2690 no 2_555
H10B C11 3.5948 no 3_556
H10B C12 3.1058 no 3_556
H10B C35 3.4588 no 2_545
H10B C36 2.9573 no 2_545
H10B C37 3.5843 no 2_545
H10B H11B 3.2257 no 3_556
H10B H12A 2.2322 no 3_556
H10B H12B 3.3690 no 3_556
H10B H35 3.5422 no 2_545
H10B H36 2.6869 no 2_545
H10B H57 3.2902 no 3_555
H10B H58 3.4930 no 3_555
H10B H65 3.4794 no 2_555
H10C C58 3.1863 no 3_555
H10C H8A 3.3582 no 2_555
H10C H57 3.5195 no 3_555
H10C H58 2.6034 no 3_555
H10C H65 3.2797 no 2_555
H11A O4 3.2366 no .
H11A H9C 3.5712 no 3_556
H11B O4 3.5772 no .
H11B C9 3.2756 no 3_556
H11B C10 3.5043 no 3_556
H11B H9A 3.5595 no 3_556
H11B H9C 2.3239 no 3_556
H11B H10A 2.9139 no 3_556
H11B H10B 3.2257 no 3_556
H11B H64 3.4408 no 2_555
H12A C10 3.0678 no 3_556
H12A H9C 3.0374 no 3_556
H12A H10A 3.1077 no 3_556
H12A H10B 2.2322 no 3_556
H12A H36 3.0149 no 4_555
H12A H37 3.4986 no 4_555
H12A H65 3.5760 no 4_545
H12B O4 2.5653 no .
H12B O6 2.4109 no .
H12B N2 2.7651 no .
H12B H9B 3.4563 no 3_556
H12B H9C 2.8853 no 3_556
H12B H10B 3.3690 no 3_556
H12B H36 3.5897 no 4_555
H12B H37 2.9693 no 4_555
H13A O4 3.5507 no .
H13A O5 3.4869 no .
H13A O6 3.2986 no .
H13A N2 3.2198 no .
H13A H51B 3.3527 no 4_555
H13B O5 3.3120 no .
H13B O6 2.4618 no .
H13B N2 2.9572 no .
H13B H51B 2.9809 no 4_555
H13B H72 3.4847 no 4_555
H14A O2 2.8509 no 4_555
H14A C50 3.4481 no 4_555
H14A C51 3.3376 no 4_555
H14A C71 3.3793 no 4_555
H14A C72 3.5854 no 4_555
H14A H50A 3.4308 no 4_555
H14A H50B 3.0092 no 4_555
H14A H51B 2.4996 no 4_555
H14A H71 3.2836 no 4_555
H14B O2 3.4322 no 4_555
H14B C71 3.1073 no 4_555
H14B C72 3.0459 no 4_555
H14B H71 2.8179 no 4_555
H14B H72 2.7045 no 4_555
H15A O2 2.4212 no 4_555
H15A N1 3.5562 no 4_555
H15A H20 2.9717 no 4_554
H15A H73 3.0065 no .
H16A O6 3.0396 no 4_554
H16A C73 3.1404 no .
H16A C74 3.2363 no .
H16A H52A 3.1167 no .
H16A H52B 3.2831 no .
H16A H73 2.6934 no .
H16A H74 2.8819 no .
H16B C52 3.1697 no .
H16B C53 3.1307 no .
H16B C54 3.5717 no .
H16B C74 3.4331 no .
H16B H52A 2.7457 no .
H16B H52B 2.8014 no .
H16B H53A 2.2788 no .
H16B H54B 3.1642 no .
H16B H74 2.7956 no .
H17A O5 2.4645 no 4_554
H17A O6 2.8037 no 4_554
H17A N2 2.8358 no 4_554
H17A C52 3.1901 no .
H17A H52A 2.2416 no .
H17A H52B 3.4739 no .
H17A H53A 3.1210 no .
H17A H62 2.9623 no .
H17B O5 3.2820 no 4_554
H17B O6 2.5952 no 4_554
H17B N2 3.0067 no 4_554
H19 O6 2.7115 no .
H19 C36 3.4232 no 4_555
H19 C37 3.4077 no 4_555
H19 H36 2.8286 no 4_555
H19 H37 2.8074 no 4_555
H19 H72 3.2215 no 4_555
H19 H73 3.1707 no 4_555
H20 O2 2.4857 no 1_556
H20 O3 3.5204 no 1_556
H20 N1 3.3047 no 1_556
H20 C73 3.5488 no 4_555
H20 H15A 2.9717 no 4_555
H20 H36 3.1341 no 4_555
H20 H47A 3.2949 no 3_656
H20 H50B 3.5117 no 1_556
H20 H56 3.1256 no 1_556
H20 H72 3.3157 no 4_555
H20 H73 2.7635 no 4_555
H21 O2 3.4788 no 1_556
H21 O3 2.9818 no 1_556
H21 N1 3.5206 no 1_556
H21 C45 3.2602 no 4_545
H21 C47 3.4916 no 3_656
H21 C56 3.5914 no 1_556
H21 H43C 3.5388 no 3_656
H21 H45A 3.5335 no 4_545
H21 H45B 2.7283 no 4_545
H21 H45C 3.0439 no 4_545
H21 H47A 2.7218 no 3_656
H21 H47B 3.4426 no 3_656
H21 H49B 3.0791 no 1_556
H21 H56 2.7120 no 1_556
H22 S4 3.2573 no 4_545
H22 C45 3.2687 no 4_545
H22 H43C 3.4192 no 3_656
H22 H45B 2.3093 no 4_545
H22 H45C 3.5658 no 4_545
H25 O1 2.8183 no 4_555
H25 O2 2.6596 no 4_555
H25 N1 3.1776 no 4_555
H25 H71 3.0380 no 4_555
H25 H73 3.2965 no .
H25 H74 3.2712 no .
H26 O1 3.0839 no 4_555
H26 C43 3.4692 no 3_656
H26 C44 3.4776 no 3_656
H26 C46 3.3170 no 2_655
H26 H27 3.0928 no 3_656
H26 H43A 2.6021 no 3_656
H26 H43B 3.5752 no 3_656
H26 H44A 3.5205 no 3_656
H26 H44B 2.6464 no 3_656
H26 H46A 3.5428 no 2_655
H26 H46B 3.3478 no 2_655
H26 H46C 2.6044 no 2_655
H26 H71 3.5412 no 4_555
H27 C27 3.4561 no 3_656
H27 C46 3.4485 no 4_545
H27 H26 3.0928 no 3_656
H27 H27 2.7398 no 3_656
H27 H43A 3.0937 no 3_656
H27 H43B 3.4001 no 3_656
H27 H44A 3.1076 no .
H27 H46A 2.8167 no 4_545
H27 H46B 3.5699 no 4_545
H27 H46C 3.4492 no 4_545
H28 S3 3.0872 no 4_545
H28 C44 3.5568 no .
H28 H44A 2.7608 no .
H28 H46A 3.2223 no 4_545
H28 H49A 3.5023 no 4_545
H28 H54A 3.1558 no .
H29 H53A 3.3777 no .
H29 H54A 3.1140 no .
H33 O4 2.7893 no .
H33 O5 3.0168 no .
H33 N2 3.0868 no .
H33 C3 3.5129 no 2_555
H33 C8 3.4912 no 2_555
H33 H7B 3.4380 no 2_555
H33 H8A 3.0160 no 2_555
H33 H8C 3.4659 no 2_555
H34 O5 2.6184 no .
H34 N2 3.5376 no .
H34 C1 3.5105 no 2_555
H34 C2 3.3902 no 2_555
H34 C7 3.4293 no 2_555
H34 C51 3.4336 no 4_555
H34 C62 3.2324 no 4_555
H34 C63 3.5426 no 4_555
H34 H6A 3.0195 no 2_555
H34 H7B 2.6934 no 2_555
H34 H51A 2.7273 no 4_555
H34 H51B 3.2483 no 4_555
H34 H62 2.6854 no 4_555
H34 H63 3.2636 no 4_555
H35 C1 3.4875 no 2_555
H35 C6 3.4042 no 2_555
H35 C51 3.4380 no 4_555
H35 C55 3.1247 no 4_555
H35 C56 2.8722 no 4_555
H35 C57 2.9236 no 4_555
H35 C58 3.2077 no 4_555
H35 C59 3.4350 no 4_555
H35 C60 3.3971 no 4_555
H35 H6A 2.9092 no 2_555
H35 H6C 3.3720 no 2_555
H35 H10B 3.5422 no 2_555
H35 H50B 3.5117 no 4_555
H35 H51A 2.6170 no 4_555
H35 H51B 3.5721 no 4_555
H35 H56 3.2510 no 4_555
H35 H57 3.3322 no 4_555
H36 C10 3.5134 no 2_555
H36 C19 2.9743 no 4_554
H36 C20 3.1551 no 4_554
H36 C56 3.3679 no 4_555
H36 C57 3.1498 no 4_555
H36 H10B 2.6869 no 2_555
H36 H12A 3.0149 no 4_554
H36 H12B 3.5897 no 4_554
H36 H19 2.8286 no 4_554
H36 H20 3.1341 no 4_554
H36 H56 3.2488 no 4_555
H36 H57 2.8632 no 4_555
H37 O6 2.5631 no 4_554
H37 N2 3.4538 no 4_554
H37 C9 3.5259 no 2_555
H37 C19 3.5715 no 4_554
H37 H9B 2.8621 no 2_555
H37 H9C 3.5167 no 2_555
H37 H12A 3.4986 no 4_554
H37 H12B 2.9693 no 4_554
H37 H19 2.8074 no 4_554
H43A C25 3.5515 no 3_656
H43A C26 2.7799 no 3_656
H43A C27 3.0658 no 3_656
H43A C71 3.5703 no 2_645
H43A H26 2.6021 no 3_656
H43A H27 3.0937 no 3_656
H43A H71 3.0266 no 2_645
H43A H72 3.4489 no 2_645
H43B C46 3.2854 no 2_655
H43B H26 3.5752 no 3_656
H43B H27 3.4001 no 3_656
H43B H45A 3.3265 no 2_655
H43B H46A 3.1649 no 2_655
H43B H46B 2.5487 no 2_655
H43C C45 3.1548 no 2_655
H43C H21 3.5388 no 3_656
H43C H22 3.4192 no 3_656
H43C H45A 2.6306 no 2_655
H43C H45B 2.7916 no 2_655
H43C H46A 3.3828 no 2_655
H43C H46B 3.2152 no 2_655
H43C H72 3.5839 no 2_645
H44A C27 3.4083 no .
H44A C28 3.2265 no .
H44A H26 3.5205 no 3_656
H44A H27 3.1076 no .
H44A H28 2.7608 no .
H44A H48B 3.4927 no 4_545
H44A H49A 3.2642 no 4_545
H44B O1 2.5583 no 2_645
H44B C26 3.5059 no 3_656
H44B H26 2.6464 no 3_656
H44B H46C 3.4860 no 4_545
H44B H48B 3.0313 no 4_545
H44B H71 3.1141 no 2_645
H44C O1 3.5160 no 2_645
H44C O7 3.2406 no .
H44C C48 3.0041 no 4_545
H44C C49 3.0096 no 4_545
H44C H48B 2.3466 no 4_545
H44C H49A 2.4237 no 4_545
H44C H49B 3.2253 no 4_545
H45A O7 2.8347 no .
H45A C43 3.3954 no 2_645
H45A C68 3.3043 no 2_645
H45A C69 3.4475 no 2_645
H45A C70 3.2921 no 2_645
H45A H21 3.5335 no 4_544
H45A H43B 3.3265 no 2_645
H45A H43C 2.6306 no 2_645
H45A H47B 2.8337 no 2_645
H45A H70 2.9462 no 2_645
H45B C21 3.2190 no 4_544
H45B C22 3.0158 no 4_544
H45B H21 2.7283 no 4_544
H45B H22 2.3093 no 4_544
H45B H43C 2.7916 no 2_645
H45C O7 2.6056 no .
H45C C49 3.3698 no 4_545
H45C H21 3.0439 no 4_544
H45C H22 3.5658 no 4_544
H45C H48B 3.3083 no 4_545
H45C H49A 3.0150 no 4_545
H45C H49B 2.9502 no 4_545
H46A C27 3.3451 no 4_544
H46A C28 3.5576 no 4_544
H46A C43 3.5952 no 2_645
H46A H26 3.5428 no 2_645
H46A H27 2.8167 no 4_544
H46A H28 3.2223 no 4_544
H46A H43B 3.1649 no 2_645
H46A H43C 3.3828 no 2_645
H46B C43 3.2845 no 2_645
H46B C68 3.1024 no 2_645
H46B C69 2.9044 no 2_645
H46B C70 3.5850 no 2_645
H46B C74 3.0083 no 2_645
H46B H26 3.3478 no 2_645
H46B H27 3.5699 no 4_544
H46B H43B 2.5487 no 2_645
H46B H43C 3.2152 no 2_645
H46B H74 3.0840 no 2_645
H46C O1 3.3213 no 3_655
H46C C26 3.2265 no 2_645
H46C C74 3.5878 no 2_645
H46C H26 2.6044 no 2_645
H46C H27 3.4492 no 4_544
H46C H44B 3.4860 no 4_544
H47A O1 3.4598 no 3_655
H47A O2 3.3879 no 3_655
H47A O3 3.1847 no 3_655
H47A N1 3.1189 no 3_655
H47A C20 3.3253 no 3_656
H47A C21 3.0157 no 3_656
H47A C72 2.9904 no 2_645
H47A C73 3.1682 no 2_645
H47A H20 3.2949 no 3_656
H47A H21 2.7218 no 3_656
H47A H72 2.8067 no 2_645
H47A H73 3.0830 no 2_645
H47B O1 3.3740 no 3_655
H47B O3 3.0470 no 3_655
H47B O7 3.0927 no 2_655
H47B N1 3.2864 no 3_655
H47B C45 3.5343 no 2_655
H47B H21 3.4426 no 3_656
H47B H45A 2.8337 no 2_655
H47C O1 2.3675 no 3_655
H47C O2 3.2089 no 3_655
H47C O3 3.0088 no 3_655
H47C N1 2.6216 no 3_655
H47C H73 3.5305 no 2_645
H48A O3 3.3106 no .
H48A O7 2.9883 no 2_655
H48A O7 3.3516 no 4_544
H48B O1 3.4315 no 3_655
H48B O7 3.1607 no 2_655
H48B O7 2.6632 no 4_544
H48B C44 3.0787 no 4_544
H48B H44A 3.4927 no 4_544
H48B H44B 3.0313 no 4_544
H48B H44C 2.3466 no 4_544
H48B H45C 3.3083 no 4_544
H49A C44 3.2514 no 4_544
H49A H28 3.5023 no 4_544
H49A H44A 3.2642 no 4_544
H49A H44C 2.4237 no 4_544
H49A H45C 3.0150 no 4_544
H49A H54A 3.1046 no 4_544
H49B O3 2.2932 no .
H49B O7 3.2346 no 4_544
H49B N1 3.3636 no .
H49B H21 3.0791 no 1_554
H49B H44C 3.2253 no 4_544
H49B H45C 2.9502 no 4_544
H50A O2 3.4875 no .
H50A O3 3.2457 no .
H50A N1 3.4799 no .
H50A H14A 3.4308 no 4_554
H50B O2 2.8888 no .
H50B O3 3.1187 no .
H50B N1 3.2994 no .
H50B H14A 3.0092 no 4_554
H50B H20 3.5117 no 1_554
H50B H35 3.5117 no 4_554
H51A O5 3.4491 no 4_554
H51A C34 3.0223 no 4_554
H51A C35 2.9619 no 4_554
H51A H34 2.7273 no 4_554
H51A H35 2.6170 no 4_554
H51B O5 3.1333 no 4_554
H51B C13 3.4042 no 4_554
H51B C14 3.3234 no 4_554
H51B C34 3.3462 no 4_554
H51B C35 3.5328 no 4_554
H51B H13A 3.3527 no 4_554
H51B H13B 2.9809 no 4_554
H51B H14A 2.4996 no 4_554
H51B H34 3.2483 no 4_554
H51B H35 3.5721 no 4_554
H52A O5 2.6765 no 4_554
H52A N2 3.5657 no 4_554
H52A C16 3.1291 no .
H52A C17 3.0337 no .
H52A H16A 3.1167 no .
H52A H16B 2.7457 no .
H52A H17A 2.2416 no .
H52B C16 3.4414 no .
H52B H16A 3.2831 no .
H52B H16B 2.8014 no .
H52B H17A 3.4739 no .
H53A S2 3.2961 no .
H53A C16 3.1149 no .
H53A C17 3.3106 no .
H53A H16B 2.2788 no .
H53A H17A 3.1210 no .
H53A H29 3.3777 no .
H53B C56 3.5590 no 4_545
H53B C57 2.8724 no 4_545
H53B C58 2.5890 no 4_545
H53B C59 3.0676 no 4_545
H53B H57 3.1354 no 4_545
H53B H58 2.7049 no 4_545
H53B H59 3.4346 no 4_545
H54A C28 3.4461 no .
H54A C29 3.4220 no .
H54A H28 3.1558 no .
H54A H29 3.1140 no .
H54A H49A 3.1046 no 4_545
H54B H16B 3.1642 no .
H56 C20 3.1031 no 1_554
H56 C21 2.8554 no 1_554
H56 C22 3.5851 no 1_554
H56 H20 3.1256 no 1_554
H56 H21 2.7120 no 1_554
H56 H35 3.2510 no 4_554
H56 H36 3.2488 no 4_554
H57 C21 3.5743 no 1_554
H57 C22 3.5508 no 1_554
H57 H10B 3.2902 no 3_555
H57 H10C 3.5195 no 3_555
H57 H35 3.3322 no 4_554
H57 H36 2.8632 no 4_554
H57 H53B 3.1354 no 4_544
H57 H66 3.0947 no 4_544
H58 C8 3.3658 no 4_544
H58 C10 3.4542 no 3_555
H58 C65 3.4166 no 4_544
H58 C66 3.2470 no 4_544
H58 H6C 2.7457 no 3_555
H58 H8A 3.5277 no 4_544
H58 H8B 2.8158 no 4_544
H58 H8C 3.2414 no 4_544
H58 H10B 3.4930 no 3_555
H58 H10C 2.6034 no 3_555
H58 H53B 2.7049 no 4_544
H58 H66 3.3426 no 4_544
H59 S2 3.3228 no 4_544
H59 C8 3.2809 no 4_544
H59 H6A 3.4141 no 3_555
H59 H6C 3.0903 no 3_555
H59 H8B 2.3131 no 4_544
H59 H53B 3.4346 no 4_544
H62 O5 2.4607 no 4_554
H62 C34 3.5675 no 4_554
H62 H7A 3.4970 no .
H62 H7C 2.8939 no .
H62 H17A 2.9623 no .
H62 H34 2.6854 no 4_554
H63 O4 3.4892 no 2_545
H63 C7 3.0854 no .
H63 C7 3.1884 no 3_555
H63 H6A 2.9118 no 3_555
H63 H7A 3.5123 no .
H63 H7A 3.1818 no 3_555
H63 H7B 3.0893 no .
H63 H7B 2.3774 no 3_555
H63 H7C 2.3084 no .
H63 H8C 3.1318 no .
H63 H34 3.2636 no 4_554
H64 O4 3.0201 no 2_545
H64 C9 3.0840 no 4_544
H64 H6A 3.5599 no 3_555
H64 H8C 3.5809 no .
H64 H9A 2.5040 no 4_544
H64 H9B 3.2633 no 4_544
H64 H9C 3.0156 no 4_544
H64 H11B 3.4408 no 2_545
H65 S1 2.9604 no 4_544
H65 C10 3.5371 no 2_545
H65 H9A 3.0969 no 4_544
H65 H10A 3.2690 no 2_545
H65 H10B 3.4794 no 2_545
H65 H10C 3.2797 no 2_545
H65 H12A 3.5760 no 4_544
H66 H57 3.0947 no 4_545
H66 H58 3.3426 no 4_545
H70 O1 2.8655 no .
H70 O2 3.5510 no .
H70 O3 2.9493 no .
H70 O7 2.9442 no 2_655
H70 N1 2.8775 no .
H70 C40 3.4201 no 2_655
H70 C45 3.4996 no 2_655
H70 H45A 2.9462 no 2_655
H71 O1 2.5338 no .
H71 O2 3.1815 no .
H71 N1 3.0136 no .
H71 C14 3.5114 no 4_554
H71 C25 3.4907 no 4_554
H71 C38 3.3327 no 2_655
H71 C39 3.4060 no 2_655
H71 H14A 3.2836 no 4_554
H71 H14B 2.8179 no 4_554
H71 H25 3.0380 no 4_554
H71 H26 3.5412 no 4_554
H71 H43A 3.0266 no 2_655
H71 H44B 3.1141 no 2_655
H72 C14 3.5012 no 4_554
H72 C18 3.1023 no 4_554
H72 C19 2.8447 no 4_554
H72 C20 2.9011 no 4_554
H72 C21 3.1824 no 4_554
H72 C22 3.4191 no 4_554
H72 C23 3.3883 no 4_554
H72 H13B 3.4847 no 4_554
H72 H14B 2.7045 no 4_554
H72 H19 3.2215 no 4_554
H72 H20 3.3157 no 4_554
H72 H43A 3.4489 no 2_655
H72 H43C 3.5839 no 2_655
H72 H47A 2.8067 no 2_655
H73 O2 3.4060 no 4_555
H73 C16 3.5482 no .
H73 C19 3.2955 no 4_554
H73 C20 3.0618 no 4_554
H73 H15A 3.0065 no .
H73 H16A 2.6934 no .
H73 H19 3.1707 no 4_554
H73 H20 2.7635 no 4_554
H73 H25 3.2965 no .
H73 H47A 3.0830 no 2_655
H73 H47C 3.5305 no 2_655
H74 C16 3.2297 no .
H74 C24 3.2857 no .
H74 C25 3.1145 no .
H74 C26 3.5191 no .
H74 H16A 2.8819 no .
H74 H16B 2.7956 no .
H74 H25 3.2712 no .
H74 H46B 3.0840 no 2_655

loop_
_geom_torsion_atom_site_label_1
_geom_torsion_atom_site_label_2
_geom_torsion_atom_site_label_3
_geom_torsion_atom_site_label_4
_geom_torsion
_geom_torsion_publ_flag
S1 Pt1 S2 Rh1 29.61(4) no
S1 Pt1 S2 C17 137.57(5) no
S2 Pt1 S1 Rh1 -29.66(4) no
S2 Pt1 S1 C11 -140.58(5) no
S1 Pt1 P1 C12 -5.24(6) no
S1 Pt1 P1 C13 -122.09(7) no
S1 Pt1 P1 C18 113.23(8) no
P1 Pt1 S1 Rh1 139.40(4) no
P1 Pt1 S1 C11 28.48(5) no
S2 Pt1 P2 C15 123.17(6) no
S2 Pt1 P2 C16 7.87(5) no
S2 Pt1 P2 C24 -110.81(7) no
P2 Pt1 S2 Rh1 -137.73(4) no
P2 Pt1 S2 C17 -29.77(5) no
P1 Pt1 P2 C15 -44.71(6) no
P1 Pt1 P2 C16 -160.01(5) no
P1 Pt1 P2 C24 81.31(7) no
P2 Pt1 P1 C12 161.11(5) no
P2 Pt1 P1 C13 44.26(7) no
P2 Pt1 P1 C18 -80.42(8) no
S3 Pt2 S4 Rh2 30.12(5) no
S3 Pt2 S4 C54 140.53(6) no
S4 Pt2 S3 Rh2 -30.34(5) no
S4 Pt2 S3 C48 -140.91(6) no
S3 Pt2 P3 C49 -4.59(6) no
S3 Pt2 P3 C50 -120.48(7) no
S3 Pt2 P3 C55 114.89(8) no
P3 Pt2 S3 Rh2 138.23(5) no
P3 Pt2 S3 C48 27.65(6) no
S4 Pt2 P4 C52 121.10(6) no
S4 Pt2 P4 C53 4.55(6) no
S4 Pt2 P4 C61 -112.41(8) no
P4 Pt2 S4 Rh2 -137.99(5) no
P4 Pt2 S4 C54 -27.58(6) no
P3 Pt2 P4 C52 -46.35(6) no
P3 Pt2 P4 C53 -162.89(6) no
P3 Pt2 P4 C61 80.14(8) no
P4 Pt2 P3 C49 162.62(6) no
P4 Pt2 P3 C50 46.73(7) no
P4 Pt2 P3 C55 -77.90(8) no
S1 Rh1 S2 Pt1 -28.88(4) no
S1 Rh1 S2 C17 -126.59(6) no
S2 Rh1 S1 Pt1 28.89(4) no
S2 Rh1 S1 C11 126.90(6) no
S1 Rh1 C1 C2 -145.26(12) no
S1 Rh1 C1 C5 -26.0(3) no
S1 Rh1 C1 C6 94.4(4) no
C1 Rh1 S1 Pt1 -155.62(19) no
C1 Rh1 S1 C11 -57.6(2) no
S1 Rh1 C2 C1 98.0(4) no
S1 Rh1 C2 C3 -18.4(5) no
S1 Rh1 C2 C7 -140.5(3) no
C2 Rh1 S1 Pt1 133.6(4) no
C2 Rh1 S1 C11 -128.4(4) no
S1 Rh1 C3 C2 172.15(10) no
S1 Rh1 C3 C4 53.00(19) no
S1 Rh1 C3 C8 -69.7(4) no
C3 Rh1 S1 Pt1 120.39(15) no
C3 Rh1 S1 C11 -141.60(15) no
S1 Rh1 C4 C3 -136.15(15) no
S1 Rh1 C4 C5 104.84(16) no
S1 Rh1 C4 C9 -14.4(4) no
C4 Rh1 S1 Pt1 149.33(13) no
C4 Rh1 S1 C11 -112.66(14) no
S1 Rh1 C5 C1 162.98(14) no
S1 Rh1 C5 C4 -81.53(18) no
S1 Rh1 C5 C10 41.5(4) no
C5 Rh1 S1 Pt1 -171.99(14) no
C5 Rh1 S1 C11 -73.99(15) no
C30 Rh1 S1 Pt1 -62.00(14) no
C30 Rh1 S1 C11 36.00(15) no
S2 Rh1 C1 C2 28.0(3) no
S2 Rh1 C1 C5 147.26(11) no
S2 Rh1 C1 C6 -92.3(4) no
C1 Rh1 S2 Pt1 155.51(18) no
C1 Rh1 S2 C17 57.81(19) no
S2 Rh1 C2 C1 -161.26(14) no
S2 Rh1 C2 C3 82.35(19) no
S2 Rh1 C2 C7 -39.7(4) no
C2 Rh1 S2 Pt1 172.87(13) no
C2 Rh1 S2 C17 75.17(14) no
S2 Rh1 C3 C2 -103.89(16) no
S2 Rh1 C3 C4 136.95(14) no
S2 Rh1 C3 C8 14.2(4) no
C3 Rh1 S2 Pt1 -148.72(13) no
C3 Rh1 S2 C17 113.58(14) no
S2 Rh1 C4 C3 -52.3(2) no
S2 Rh1 C4 C5 -171.31(10) no
S2 Rh1 C4 C9 69.5(4) no
C4 Rh1 S2 Pt1 -120.06(15) no
C4 Rh1 S2 C17 142.23(16) no
S2 Rh1 C5 C1 -94.5(4) no
S2 Rh1 C5 C4 21.0(5) no
S2 Rh1 C5 C10 144.1(3) no
C5 Rh1 S2 Pt1 -135.3(4) no
C5 Rh1 S2 C17 127.0(4) no
C30 Rh1 S2 Pt1 60.57(14) no
C30 Rh1 S2 C17 -37.13(15) no
C1 Rh1 C2 C1 -0.0(2) no
C1 Rh1 C2 C3 -116.4(4) no
C1 Rh1 C2 C7 121.5(5) no
C2 Rh1 C1 C2 -0.0(2) no
C2 Rh1 C1 C5 119.2(4) no
C2 Rh1 C1 C6 -120.3(6) no
C1 Rh1 C3 C2 38.2(2) no
C1 Rh1 C3 C4 -81.0(3) no
C1 Rh1 C3 C8 156.3(5) no
C3 Rh1 C1 C2 -38.55(19) no
C3 Rh1 C1 C5 80.7(3) no
C3 Rh1 C1 C6 -158.9(5) no
C1 Rh1 C4 C3 80.1(3) no
C1 Rh1 C4 C5 -38.9(2) no
C1 Rh1 C4 C9 -158.1(5) no
C4 Rh1 C1 C2 -80.1(3) no
C4 Rh1 C1 C5 39.17(19) no
C4 Rh1 C1 C6 159.6(5) no
C1 Rh1 C5 C1 -0.0(2) no
C1 Rh1 C5 C4 115.5(4) no
C1 Rh1 C5 C10 -121.5(5) no
C5 Rh1 C1 C2 -119.2(4) no
C5 Rh1 C1 C5 0.0(2) no
C5 Rh1 C1 C6 120.5(6) no
C30 Rh1 C1 C2 122.3(3) no
C30 Rh1 C1 C5 -118.5(3) no
C30 Rh1 C1 C6 1.9(5) no
C2 Rh1 C3 C2 0.0(3) no
C2 Rh1 C3 C4 -119.2(4) no
C2 Rh1 C3 C8 118.1(5) no
C3 Rh1 C2 C1 116.4(4) no
C3 Rh1 C2 C3 0.0(2) no
C3 Rh1 C2 C7 -122.1(5) no
C2 Rh1 C4 C3 37.36(18) no
C2 Rh1 C4 C5 -81.6(2) no
C2 Rh1 C4 C9 159.1(5) no
C4 Rh1 C2 C1 80.5(3) no
C4 Rh1 C2 C3 -35.93(19) no
C4 Rh1 C2 C7 -158.0(4) no
C2 Rh1 C5 C1 -36.63(18) no
C2 Rh1 C5 C4 78.9(2) no
C2 Rh1 C5 C10 -158.1(4) no
C5 Rh1 C2 C1 37.04(19) no
C5 Rh1 C2 C3 -79.4(3) no
C5 Rh1 C2 C7 158.6(4) no
C30 Rh1 C2 C1 -65.2(3) no
C30 Rh1 C2 C3 178.4(2) no
C30 Rh1 C2 C7 56.3(4) no
C3 Rh1 C4 C3 -0.00(18) no
C3 Rh1 C4 C5 -119.0(3) no
C3 Rh1 C4 C9 121.8(5) no
C4 Rh1 C3 C2 119.2(3) no
C4 Rh1 C3 C4 0.00(19) no
C4 Rh1 C3 C8 -122.7(5) no
C3 Rh1 C5 C1 -79.6(3) no
C3 Rh1 C5 C4 35.90(18) no
C3 Rh1 C5 C10 159.0(4) no
C5 Rh1 C3 C2 81.5(2) no
C5 Rh1 C3 C4 -37.69(18) no
C5 Rh1 C3 C8 -160.4(5) no
C30 Rh1 C3 C2 -3.0(5) no
C30 Rh1 C3 C4 -122.2(4) no
C30 Rh1 C3 C8 115.1(4) no
C4 Rh1 C5 C1 -115.5(4) no
C4 Rh1 C5 C4 -0.0(2) no
C4 Rh1 C5 C10 123.1(5) no
C5 Rh1 C4 C3 119.0(4) no
C5 Rh1 C4 C5 -0.0(3) no
C5 Rh1 C4 C9 -119.2(5) no
C30 Rh1 C4 C3 126.5(4) no
C30 Rh1 C4 C5 7.5(5) no
C30 Rh1 C4 C9 -111.7(4) no
C30 Rh1 C5 C1 68.7(3) no
C30 Rh1 C5 C4 -175.85(19) no
C30 Rh1 C5 C10 -52.8(4) no
S3 Rh2 S4 Pt2 -29.26(5) no
S3 Rh2 S4 C54 -127.36(7) no
S4 Rh2 S3 Pt2 29.52(5) no
S4 Rh2 S3 C48 128.50(7) no
S3 Rh2 C38 C39 -138.41(16) no
S3 Rh2 C38 C42 -20.1(4) no
S3 Rh2 C38 C43 99.4(5) no
C38 Rh2 S3 Pt2 -155.7(3) no
C38 Rh2 S3 C48 -56.8(3) no
S3 Rh2 C39 C38 102.0(3) no
S3 Rh2 C39 C40 -16.1(5) no
S3 Rh2 C39 C44 -138.0(3) no
C39 Rh2 S3 Pt2 135.2(4) no
C39 Rh2 S3 C48 -125.8(4) no
S3 Rh2 C40 C39 172.26(14) no
S3 Rh2 C40 C41 54.7(3) no
S3 Rh2 C40 C45 -68.2(6) no
C40 Rh2 S3 Pt2 124.16(18) no
C40 Rh2 S3 C48 -136.87(18) no
S3 Rh2 C41 C40 -133.0(2) no
S3 Rh2 C41 C42 108.3(3) no
S3 Rh2 C41 C46 -11.1(5) no
C41 Rh2 S3 Pt2 153.79(18) no
C41 Rh2 S3 C48 -107.24(19) no
S3 Rh2 C42 C38 166.88(18) no
S3 Rh2 C42 C41 -77.1(3) no
S3 Rh2 C42 C47 46.4(5) no
C42 Rh2 S3 Pt2 -168.41(18) no
C42 Rh2 S3 C48 -69.43(19) no
C67 Rh2 S3 Pt2 -60.72(15) no
C67 Rh2 S3 C48 38.26(16) no
S4 Rh2 C38 C39 33.9(4) no
S4 Rh2 C38 C42 152.13(11) no
S4 Rh2 C38 C43 -88.4(5) no
C38 Rh2 S4 Pt2 155.7(2) no
C38 Rh2 S4 C54 57.6(3) no
S4 Rh2 C39 C38 -157.16(17) no
S4 Rh2 C39 C40 84.8(2) no
S4 Rh2 C39 C44 -37.1(4) no
C39 Rh2 S4 Pt2 176.30(15) no
C39 Rh2 S4 C54 78.20(16) no
S4 Rh2 C40 C39 -102.7(2) no
S4 Rh2 C40 C41 139.76(17) no
S4 Rh2 C40 C45 16.9(5) no
C40 Rh2 S4 Pt2 -145.04(18) no
C40 Rh2 S4 C54 116.86(18) no
S4 Rh2 C41 C40 -50.8(3) no
S4 Rh2 C41 C42 -169.51(12) no
S4 Rh2 C41 C46 71.1(6) no
C41 Rh2 S4 Pt2 -116.8(3) no
C41 Rh2 S4 C54 145.1(3) no
C67 Rh2 S4 Pt2 61.84(15) no
C67 Rh2 S4 C54 -36.26(16) no
C38 Rh2 C39 C38 -0.0(3) no
C38 Rh2 C39 C40 -118.1(5) no
C38 Rh2 C39 C44 120.1(6) no
C39 Rh2 C38 C39 -0.0(3) no
C39 Rh2 C38 C42 118.3(4) no
C39 Rh2 C38 C43 -122.2(7) no
C38 Rh2 C40 C39 37.0(3) no
C38 Rh2 C40 C41 -80.6(3) no
C38 Rh2 C40 C45 156.6(6) no
C40 Rh2 C38 C39 -37.7(3) no
C40 Rh2 C38 C42 80.6(3) no
C40 Rh2 C38 C43 -159.9(6) no
C38 Rh2 C41 C40 80.4(3) no
C38 Rh2 C41 C42 -38.3(3) no
C38 Rh2 C41 C46 -157.7(6) no
C41 Rh2 C38 C39 -79.3(3) no
C41 Rh2 C38 C42 38.9(3) no
C41 Rh2 C38 C43 158.5(6) no
C38 Rh2 C42 C38 0.0(3) no
C38 Rh2 C42 C41 116.1(5) no
C38 Rh2 C42 C47 -120.5(6) no
C42 Rh2 C38 C39 -118.3(4) no
C42 Rh2 C38 C42 0.0(3) no
C42 Rh2 C38 C43 119.5(6) no
C67 Rh2 C38 C39 127.0(3) no
C67 Rh2 C38 C42 -114.7(3) no
C67 Rh2 C38 C43 4.8(5) no
C39 Rh2 C40 C39 -0.0(3) no
C39 Rh2 C40 C41 -117.6(4) no
C39 Rh2 C40 C45 119.6(7) no
C40 Rh2 C39 C38 118.1(5) no
C40 Rh2 C39 C40 -0.0(3) no
C40 Rh2 C39 C44 -121.9(6) no
C39 Rh2 C41 C40 38.1(3) no
C39 Rh2 C41 C42 -80.6(3) no
C39 Rh2 C41 C46 159.9(6) no
C41 Rh2 C39 C38 81.2(3) no
C41 Rh2 C39 C40 -36.9(3) no
C41 Rh2 C39 C44 -158.8(5) no
C39 Rh2 C42 C38 -36.9(3) no
C39 Rh2 C42 C41 79.1(3) no
C39 Rh2 C42 C47 -157.4(5) no
C42 Rh2 C39 C38 37.5(3) no
C42 Rh2 C39 C40 -80.6(3) no
C42 Rh2 C39 C44 157.5(5) no
C67 Rh2 C39 C38 -60.5(3) no
C67 Rh2 C39 C40 -178.6(2) no
C67 Rh2 C39 C44 59.5(5) no
C40 Rh2 C41 C40 0.0(3) no
C40 Rh2 C41 C42 -118.7(5) no
C40 Rh2 C41 C46 121.8(7) no
C41 Rh2 C40 C39 117.6(4) no
C41 Rh2 C40 C41 0.0(3) no
C41 Rh2 C40 C45 -122.8(7) no
C40 Rh2 C42 C38 -79.9(3) no
C40 Rh2 C42 C41 36.2(3) no
C40 Rh2 C42 C47 159.6(6) no
C42 Rh2 C40 C39 79.8(3) no
C42 Rh2 C40 C41 -37.8(3) no
C42 Rh2 C40 C45 -160.6(6) no
C67 Rh2 C40 C39 2.7(6) no
C67 Rh2 C40 C41 -114.9(5) no
C67 Rh2 C40 C45 122.3(5) no
C41 Rh2 C42 C38 -116.1(5) no
C41 Rh2 C42 C41 0.0(3) no
C41 Rh2 C42 C47 123.4(7) no
C42 Rh2 C41 C40 118.7(5) no
C42 Rh2 C41 C42 -0.0(3) no
C42 Rh2 C41 C46 -119.4(7) no
C67 Rh2 C41 C40 131.6(4) no
C67 Rh2 C41 C42 12.9(6) no
C67 Rh2 C41 C46 -106.6(5) no
C67 Rh2 C42 C38 71.5(3) no
C67 Rh2 C42 C41 -172.4(3) no
C67 Rh2 C42 C47 -49.0(5) no
Pt1 S1 C11 C12 -53.6(3) no
Rh1 S1 C11 C12 -145.2(3) no
Pt1 S2 C17 C16 52.6(3) no
Rh1 S2 C17 C16 143.5(3) no
Pt2 S3 C48 C49 -52.4(4) no
Rh2 S3 C48 C49 -144.1(3) no
Pt2 S4 C54 C53 51.3(3) no
Rh2 S4 C54 C53 141.9(3) no
Pt1 P1 C12 C11 -26.1(3) no
Pt1 P1 C13 C14 -58.9(3) no
Pt1 P1 C18 C19 -172.7(3) no
Pt1 P1 C18 C23 5.8(5) no
C12 P1 C13 C14 -174.8(3) no
C13 P1 C12 C11 92.6(3) no
C12 P1 C18 C19 -53.3(4) no
C12 P1 C18 C23 125.2(4) no
C18 P1 C12 C11 -154.8(3) no
C13 P1 C18 C19 60.5(5) no
C13 P1 C18 C23 -121.0(4) no
C18 P1 C13 C14 73.7(4) no
Pt1 P2 C15 C14 61.3(3) no
Pt1 P2 C16 C17 22.1(4) no
Pt1 P2 C24 C25 -143.5(3) no
Pt1 P2 C24 C29 38.5(5) no
C15 P2 C16 C17 -95.1(4) no
C16 P2 C15 C14 176.1(3) no
C15 P2 C24 C25 -16.6(5) no
C15 P2 C24 C29 165.4(4) no
C24 P2 C15 C14 -71.4(4) no
C16 P2 C24 C25 97.2(4) no
C16 P2 C24 C29 -80.8(4) no
C24 P2 C16 C17 150.4(3) no
Pt2 P3 C49 C48 -26.1(4) no
Pt2 P3 C50 C51 -60.7(3) no
Pt2 P3 C55 C56 -173.2(3) no
Pt2 P3 C55 C60 6.0(5) no
C49 P3 C50 C51 -176.6(3) no
C50 P3 C49 C48 92.0(4) no
C49 P3 C55 C56 -52.7(4) no
C49 P3 C55 C60 126.5(4) no
C55 P3 C49 C48 -155.4(3) no
C50 P3 C55 C56 60.4(5) no
C50 P3 C55 C60 -120.4(4) no
C55 P3 C50 C51 71.8(4) no
Pt2 P4 C52 C51 60.7(3) no
Pt2 P4 C53 C54 26.5(3) no
Pt2 P4 C61 C62 -138.1(4) no
Pt2 P4 C61 C66 42.4(5) no
C52 P4 C53 C54 -90.9(4) no
C53 P4 C52 C51 175.5(3) no
C52 P4 C61 C62 -10.9(5) no
C52 P4 C61 C66 169.6(4) no
C61 P4 C52 C51 -72.9(4) no
C53 P4 C61 C62 103.9(4) no
C53 P4 C61 C66 -75.5(4) no
C61 P4 C53 C54 154.6(3) no
Rh1 C1 C2 Rh1 -0.0 no
Rh1 C1 C2 C3 63.8(3) no
Rh1 C1 C2 C7 -123.7(4) no
Rh1 C1 C5 Rh1 0.0 no
Rh1 C1 C5 C4 -64.4(3) no
Rh1 C1 C5 C10 120.8(4) no
C2 C1 C5 Rh1 60.4(3) no
C2 C1 C5 C4 -4.0(5) no
C2 C1 C5 C10 -178.8(4) no
C5 C1 C2 Rh1 -59.7(3) no
C5 C1 C2 C3 4.1(5) no
C5 C1 C2 C7 176.6(4) no
C6 C1 C2 Rh1 121.9(5) no
C6 C1 C2 C3 -174.4(4) no
C6 C1 C2 C7 -1.8(7) no
C6 C1 C5 Rh1 -121.2(5) no
C6 C1 C5 C4 174.4(4) no
C6 C1 C5 C10 -0.4(7) no
Rh1 C2 C3 Rh1 0.000(11) no
Rh1 C2 C3 C4 60.2(3) no
Rh1 C2 C3 C8 -120.1(4) no
C1 C2 C3 Rh1 -62.7(3) no
C1 C2 C3 C4 -2.5(5) no
C1 C2 C3 C8 177.1(4) no
C7 C2 C3 Rh1 124.7(5) no
C7 C2 C3 C4 -175.1(4) no
C7 C2 C3 C8 4.5(7) no
Rh1 C3 C4 Rh1 -0.000(11) no
Rh1 C3 C4 C5 58.9(3) no
Rh1 C3 C4 C9 -121.5(4) no
C2 C3 C4 Rh1 -58.9(3) no
C2 C3 C4 C5 0.0(5) no
C2 C3 C4 C9 179.6(4) no
C8 C3 C4 Rh1 121.4(5) no
C8 C3 C4 C5 -179.6(4) no
C8 C3 C4 C9 -0.1(7) no
Rh1 C4 C5 Rh1 0.000(11) no
Rh1 C4 C5 C1 63.7(3) no
Rh1 C4 C5 C10 -121.6(4) no
C3 C4 C5 Rh1 -61.2(3) no
C3 C4 C5 C1 2.5(5) no
C3 C4 C5 C10 177.2(4) no
C9 C4 C5 Rh1 119.2(5) no
C9 C4 C5 C1 -177.1(4) no
C9 C4 C5 C10 -2.4(7) no
S1 C11 C12 P1 54.3(5) no
P1 C13 C14 C15 71.7(4) no
C13 C14 C15 P2 -73.7(5) no
P2 C16 C17 S2 -51.4(5) no
P1 C18 C19 C20 178.8(4) no
P1 C18 C23 C22 -179.3(4) no
C19 C18 C23 C22 -0.8(8) no
C23 C18 C19 C20 0.3(8) no
C18 C19 C20 C21 0.8(9) no
C19 C20 C21 C22 -1.4(10) no
C20 C21 C22 C23 0.8(10) no
C21 C22 C23 C18 0.3(10) no
P2 C24 C25 C26 -177.4(4) no
P2 C24 C29 C28 178.0(4) no
C25 C24 C29 C28 -0.0(9) no
C29 C24 C25 C26 0.6(9) no
C24 C25 C26 C27 -0.8(9) no
C25 C26 C27 C28 0.5(10) no
C26 C27 C28 C29 0.1(11) no
C27 C28 C29 C24 -0.3(10) no
C31 C32 C33 C34 177.7(4) no
C31 C32 C37 C36 -176.9(4) no
C33 C32 C37 C36 1.3(6) no
C37 C32 C33 C34 -0.5(6) no
C32 C33 C34 C35 0.1(7) no
C33 C34 C35 C36 -0.5(7) no
C34 C35 C36 C37 1.3(7) no
C35 C36 C37 C32 -1.7(7) no
Rh2 C38 C39 Rh2 -0.000(11) no
Rh2 C38 C39 C40 63.3(3) no
Rh2 C38 C39 C44 -124.1(4) no
Rh2 C38 C42 Rh2 0.0 no
Rh2 C38 C42 C41 -64.2(3) no
Rh2 C38 C42 C47 119.5(5) no
C39 C38 C42 Rh2 61.1(4) no
C39 C38 C42 C41 -3.1(5) no
C39 C38 C42 C47 -179.4(4) no
C42 C38 C39 Rh2 -60.3(4) no
C42 C38 C39 C40 3.0(5) no
C42 C38 C39 C44 175.5(4) no
C43 C38 C39 Rh2 122.4(6) no
C43 C38 C39 C40 -174.3(5) no
C43 C38 C39 C44 -1.7(8) no
C43 C38 C42 Rh2 -121.6(6) no
C43 C38 C42 C41 174.2(5) no
C43 C38 C42 C47 -2.2(8) no
Rh2 C39 C40 Rh2 0.000(11) no
Rh2 C39 C40 C41 60.7(3) no
Rh2 C39 C40 C45 -121.0(5) no
C38 C39 C40 Rh2 -62.3(4) no
C38 C39 C40 C41 -1.6(5) no
C38 C39 C40 C45 176.7(4) no
C44 C39 C40 Rh2 125.2(5) no
C44 C39 C40 C41 -174.2(5) no
C44 C39 C40 C45 4.1(8) no
Rh2 C40 C41 Rh2 0.000(12) no
Rh2 C40 C41 C42 59.2(3) no
Rh2 C40 C41 C46 -121.1(5) no
C39 C40 C41 Rh2 -59.5(4) no
C39 C40 C41 C42 -0.3(6) no
C39 C40 C41 C46 179.3(5) no
C45 C40 C41 Rh2 122.2(6) no
C45 C40 C41 C42 -178.5(5) no
C45 C40 C41 C46 1.1(9) no
Rh2 C41 C42 Rh2 -0.000(12) no
Rh2 C41 C42 C38 63.7(3) no
Rh2 C41 C42 C47 -120.0(5) no
C40 C41 C42 Rh2 -61.6(4) no
C40 C41 C42 C38 2.1(6) no
C40 C41 C42 C47 178.3(4) no
C46 C41 C42 Rh2 118.8(6) no
C46 C41 C42 C38 -177.5(5) no
C46 C41 C42 C47 -1.3(9) no
S3 C48 C49 P3 53.2(5) no
P3 C50 C51 C52 71.2(5) no
C50 C51 C52 P4 -71.8(5) no
P4 C53 C54 S4 -53.4(5) no
P3 C55 C56 C57 179.7(4) no
P3 C55 C60 C59 -179.8(4) no
C56 C55 C60 C59 -0.5(8) no
C60 C55 C56 C57 0.4(8) no
C55 C56 C57 C58 0.4(9) no
C56 C57 C58 C59 -1.1(10) no
C57 C58 C59 C60 1.0(10) no
C58 C59 C60 C55 -0.2(9) no
P4 C61 C62 C63 -178.6(4) no
P4 C61 C66 C65 177.9(4) no
C62 C61 C66 C65 -1.6(9) no
C66 C61 C62 C63 0.8(9) no
C61 C62 C63 C64 0.8(9) no
C62 C63 C64 C65 -1.8(10) no
C63 C64 C65 C66 1.0(11) no
C64 C65 C66 C61 0.6(10) no
C68 C69 C70 C71 177.4(4) no
C68 C69 C74 C73 -177.6(4) no
C70 C69 C74 C73 0.9(7) no
C74 C69 C70 C71 -1.1(7) no
C69 C70 C71 C72 0.0(7) no
C70 C71 C72 C73 1.3(7) no
C71 C72 C73 C74 -1.5(8) no
C72 C73 C74 C69 0.5(8) no
